data_7227267
loop_
_publ_author_name
'Escudero, Eduardo Carmelo'
'Bauza, Antonio'
'Hern\'andez-Egu\'ia, Laura P'
'W\"urthner, Frank'
'Ballester, Pablo'
'Frontera, Antonio'

_publ_section_title
;
 Solid-state Inclusion of C60 and C70 in a Co-polymer Induced by
 Metal-Ligand Coordination of a Zn-Porphyrin Cage with a bis-pyridyl
 Perylene Derivative
;
_journal_name_full CrystEngComm
_journal_paper_doi 10.1039/C6CE02341J
_journal_year 2016
_chemical_formula_sum 'C374 H324 N12 O12 Zn2'
_chemical_formula_weight 5309.17
_chemical_name_systematic
;
 ?
;
_space_group_IT_number 15
_space_group_name_Hall '-C 2yc'
_symmetry_cell_setting monoclinic
_symmetry_space_group_name_Hall '-C 2yc'
_symmetry_space_group_name_H-M 'C 1 2/c 1'
_atom_sites_solution_hydrogens geom
_audit_creation_method SHELXL-2014
_audit_update_record
;
2016-11-29 deposited with the CCDC.
2016-12-13 downloaded from the CCDC.
;
_cell_angle_alpha 90
_cell_angle_beta 92.835(4)
_cell_angle_gamma 90
_cell_formula_units_Z 4
_cell_length_a 23.330(4)
_cell_length_b 37.315(6)
_cell_length_c 32.612(5)
_cell_measurement_reflns_used 9862
_cell_measurement_temperature 100(2)
_cell_measurement_theta_max 26.06
_cell_measurement_theta_min 2.18
_cell_volume 28356(8)
_computing_cell_refinement 'Bruker APEX2 v2014.9-0'
_computing_data_collection 'Bruker APEX2 v2014.9-0'
_computing_data_reduction 'Bruker SAINT V7.60A'
_computing_molecular_graphics 'Bruker SHELXTL'
_computing_publication_material 'Bruker SHELXTL'
_computing_structure_refinement 'SHELXL-2014 (Sheldrick, 2014)'
_computing_structure_solution Sir2011
_diffrn_ambient_temperature 100(2)
_diffrn_detector_area_resol_mean 512
_diffrn_detector_type '4K CCD area detector APEX II'
_diffrn_measured_fraction_theta_full 0.993
_diffrn_measured_fraction_theta_max 0.974
_diffrn_measurement_device_type 'APEX DUO Kappa 4-axis goniometer'
_diffrn_measurement_method
;
 Fullsphere data collection, phi and omega scans
;
_diffrn_measurement_specimen_support 'magnetic support with MicroMount'
_diffrn_radiation_monochromator 'Quazar MX Multilayer Optics'
_diffrn_radiation_type MoK\a
_diffrn_radiation_wavelength 0.71073
_diffrn_reflns_av_R_equivalents 0.0745
_diffrn_reflns_av_unetI/netI 0.0939
_diffrn_reflns_Laue_measured_fraction_full 0.993
_diffrn_reflns_Laue_measured_fraction_max 0.974
_diffrn_reflns_limit_h_max 28
_diffrn_reflns_limit_h_min -27
_diffrn_reflns_limit_k_max 46
_diffrn_reflns_limit_k_min -46
_diffrn_reflns_limit_l_max 24
_diffrn_reflns_limit_l_min -40
_diffrn_reflns_number 94531
_diffrn_reflns_point_group_measured_fraction_full 0.993
_diffrn_reflns_point_group_measured_fraction_max 0.974
_diffrn_reflns_theta_full 25.242
_diffrn_reflns_theta_max 26.380
_diffrn_reflns_theta_min 1.227
_diffrn_source 'Microfocus source E025 IuS'
_diffrn_source_current 0.6
_diffrn_source_power 50
_diffrn_source_size '0.2 mm x 0.2 mm fine focus'
_diffrn_source_type 'Bruker APEX DUO'
_exptl_absorpt_coefficient_mu 0.238
_exptl_absorpt_correction_T_max 0.993
_exptl_absorpt_correction_T_min 0.901
_exptl_absorpt_correction_type multi-scan
_exptl_absorpt_process_details
; 
 SADABS Version 2008/1 Bruker-Nonius
 Blessing, Acta Cryst. (1995) A51 33-38
;
_exptl_crystal_colour red
_exptl_crystal_density_diffrn 1.244
_exptl_crystal_description Block
_exptl_crystal_F_000 11232
_exptl_crystal_size_max 0.05
_exptl_crystal_size_mid 0.05
_exptl_crystal_size_min 0.03
_refine_diff_density_max 0.659
_refine_diff_density_min -0.733
_refine_diff_density_rms 0.066
_refine_ls_extinction_method none
_refine_ls_goodness_of_fit_ref 0.988
_refine_ls_hydrogen_treatment constr
_refine_ls_matrix_type full
_refine_ls_number_parameters 1909
_refine_ls_number_reflns 28317
_refine_ls_number_restraints 66
_refine_ls_restrained_S_all 0.987
_refine_ls_R_factor_all 0.1343
_refine_ls_R_factor_gt 0.0629
_refine_ls_shift/su_max 0.039
_refine_ls_shift/su_mean 0.000
_refine_ls_structure_factor_coef Fsqd
_refine_ls_weighting_details 'w=1/[\s^2^(Fo^2^)+(0.0714P)^2^+75.4544P] where P=(Fo^2^+2Fc^2^)/3'
_refine_ls_weighting_scheme calc
_refine_ls_wR_factor_gt 0.1498
_refine_ls_wR_factor_ref 0.1852
_reflns_Friedel_coverage 0.000
_reflns_number_gt 15703
_reflns_number_total 28317
_reflns_threshold_expression 'I > 2\s(I)'
_cod_data_source_file c6ce02341j2.cif
_cod_data_source_block mo_LPH005PerC60_0m
_cod_depositor_comments
;
The following automatic conversions were performed:

'_symmetry_cell_setting' value 'Monoclinic' changed to 'monoclinic'
according to
/usr/data/users/saulius/crontab/automatic-downloads/rss-feeds/RSC/lib/dictionaries/cif_core.dic
dictionary named 'cif_core.dic' version 2.4.2 from 2011-04-26.

'_exptl_absorpt_correction_type' value 'Multi-scan' changed to
'multi-scan' according to
/usr/data/users/saulius/crontab/automatic-downloads/rss-feeds/RSC/lib/dictionaries/cif_core.dic
dictionary named 'cif_core.dic' version 2.4.2 from 2011-04-26.

Automatic conversion script
Id: cif_fix_values 4268 2015-11-12 08:31:59Z antanas 
;
_cod_original_cell_volume 28356(7)
_cod_original_sg_symbol_H-M C2/c
_cod_database_code 7227267
_shelx_space_group_comment
;
The symmetry employed for this shelxl refinement is uniquely defined
by the following loop, which should always be used as a source of
symmetry information in preference to the above space-group names.
They are only intended as comments.
;
_shelx_estimated_absorpt_t_min 0.988
_shelx_estimated_absorpt_t_max 0.993
_shelxl_version_number 2014-3

loop_
_space_group_symop_operation_xyz
'x, y, z'
'-x, y, -z+1/2'
'x+1/2, y+1/2, z'
'-x+1/2, y+1/2, -z+1/2'
'-x, -y, -z'
'x, -y, z-1/2'
'-x+1/2, -y+1/2, -z'
'x+1/2, -y+1/2, z-1/2'

loop_
_atom_site_label
_atom_site_type_symbol
_atom_site_fract_x
_atom_site_fract_y
_atom_site_fract_z
_atom_site_U_iso_or_equiv
_atom_site_adp_type
_atom_site_occupancy
_atom_site_site_symmetry_order
_atom_site_calc_flag
_atom_site_refinement_flags_posn
_atom_site_refinement_flags_adp
_atom_site_refinement_flags_occupancy
_atom_site_disorder_assembly
_atom_site_disorder_group
C1A C 0.62992(14) 0.23170(9) 0.26339(11) 0.0224(8) Uani 1 1 d . . . . .
C2A C 0.67562(15) 0.23431(9) 0.29439(11) 0.0276(8) Uani 1 1 d . . . . .
H2A H 0.7155 0.2322 0.2903 0.033 Uiso 1 1 calc R U . . .
C3A C 0.65100(15) 0.24033(10) 0.33057(12) 0.0288(8) Uani 1 1 d . . . . .
H3A H 0.6704 0.2442 0.3565 0.035 Uiso 1 1 calc R U . . .
C4A C 0.58977(14) 0.23973(9) 0.32218(11) 0.0239(8) Uani 1 1 d . . . . .
C5A C 0.54826(14) 0.24161(9) 0.35173(11) 0.0237(8) Uani 1 1 d . . . . .
C6A C 0.56885(14) 0.24694(9) 0.39543(11) 0.0244(8) Uani 1 1 d . . . . .
C7A C 0.55060(15) 0.27730(9) 0.41587(11) 0.0251(8) Uani 1 1 d . . . . .
H7A H 0.5246 0.2935 0.4024 0.030 Uiso 1 1 calc R U . . .
C8A C 0.57057(15) 0.28383(10) 0.45613(12) 0.0285(8) Uani 1 1 d . . . . .
C9A C 0.60999(15) 0.26086(10) 0.47578(12) 0.0318(9) Uani 1 1 d . . . . .
H9A H 0.6246 0.2658 0.5029 0.038 Uiso 1 1 calc R U . . .
C10A C 0.62753(15) 0.23075(10) 0.45537(12) 0.0316(9) Uani 1 1 d . . . . .
H10A H 0.6542 0.2148 0.4687 0.038 Uiso 1 1 calc R U . . .
C11A C 0.60684(15) 0.22344(10) 0.41566(12) 0.0292(8) Uani 1 1 d . . . . .
H11A H 0.6187 0.2023 0.4022 0.035 Uiso 1 1 calc R U . . .
C12A C 0.48846(14) 0.23814(9) 0.34331(11) 0.0232(8) Uani 1 1 d . . . . .
C13A C 0.44607(15) 0.23427(10) 0.37364(12) 0.0299(9) Uani 1 1 d . . . . .
H13A H 0.4527 0.2355 0.4026 0.036 Uiso 1 1 calc R U . . .
C14A C 0.39496(15) 0.22850(10) 0.35312(11) 0.0295(8) Uani 1 1 d . . . . .
H14A H 0.3592 0.2242 0.3650 0.035 Uiso 1 1 calc R U . . .
C15A C 0.40493(15) 0.23002(9) 0.31015(11) 0.0249(8) Uani 1 1 d . . . . .
C16A C 0.36197(14) 0.22682(9) 0.27835(11) 0.0232(8) Uani 1 1 d . . . . .
C17A C 0.30336(14) 0.21556(10) 0.29006(11) 0.0253(8) Uani 1 1 d . . . . .
C18A C 0.29136(15) 0.17892(10) 0.29329(11) 0.0278(8) Uani 1 1 d . . . . .
C19A C 0.23722(15) 0.16841(10) 0.30393(12) 0.0302(9) Uani 1 1 d . . . . .
H19A H 0.2290 0.1435 0.3058 0.036 Uiso 1 1 calc R U . . .
C20A C 0.19465(15) 0.19289(11) 0.31189(12) 0.0322(9) Uani 1 1 d . . . . .
C21A C 0.20684(15) 0.22890(11) 0.30818(12) 0.0324(9) Uani 1 1 d . . . . .
H21A H 0.1779 0.2460 0.3134 0.039 Uiso 1 1 calc R U . . .
C22A C 0.26069(15) 0.24084(10) 0.29696(12) 0.0284(8) Uani 1 1 d . . . . .
C23A C 0.33598(16) 0.15109(10) 0.28484(14) 0.0385(10) Uani 1 1 d . . . . .
H23A H 0.3657 0.1512 0.3071 0.058 Uiso 1 1 calc R U . . .
H23B H 0.3534 0.1566 0.2588 0.058 Uiso 1 1 calc R U . . .
H23C H 0.3179 0.1274 0.2831 0.058 Uiso 1 1 calc R U . . .
C24A C 0.13582(16) 0.18035(12) 0.32376(14) 0.0451(11) Uani 1 1 d . . . . .
H24A H 0.1072 0.1988 0.3163 0.068 Uiso 1 1 calc R U . . .
H24B H 0.1364 0.1761 0.3534 0.068 Uiso 1 1 calc R U . . .
H24C H 0.1259 0.1581 0.3092 0.068 Uiso 1 1 calc R U . . .
C25A C 0.27253(17) 0.28011(10) 0.29137(14) 0.0403(10) Uani 1 1 d . . . . .
H25A H 0.2825 0.2846 0.2630 0.060 Uiso 1 1 calc R U . . .
H25B H 0.3046 0.2874 0.3101 0.060 Uiso 1 1 calc R U . . .
H25C H 0.2383 0.2940 0.2974 0.060 Uiso 1 1 calc R U . . .
C26A C 0.50062(16) 0.32959(10) 0.46512(12) 0.0311(9) Uani 1 1 d . . . . .
H26A H 0.4714 0.3114 0.4569 0.037 Uiso 1 1 calc R U . . .
H26B H 0.5066 0.3453 0.4413 0.037 Uiso 1 1 calc R U . . .
C27A C 0.48112(17) 0.35124(10) 0.50055(12) 0.0326(9) Uani 1 1 d . . . . .
H27A H 0.4800 0.3354 0.5249 0.039 Uiso 1 1 calc R U . . .
H27B H 0.4414 0.3595 0.4939 0.039 Uiso 1 1 calc R U . . .
C28A C 0.51807(17) 0.38368(9) 0.51188(12) 0.0321(9) Uani 1 1 d . . . . .
H28A H 0.5044 0.3943 0.5374 0.039 Uiso 1 1 calc R U . . .
H28B H 0.5581 0.3756 0.5176 0.039 Uiso 1 1 calc R U . . .
C29A C 0.51788(16) 0.41234(9) 0.47924(11) 0.0299(8) Uani 1 1 d . . . . .
H29A H 0.4777 0.4183 0.4707 0.036 Uiso 1 1 calc R U . . .
H29B H 0.5368 0.4030 0.4549 0.036 Uiso 1 1 calc R U . . .
C30A C 0.54871(16) 0.44625(9) 0.49424(11) 0.0300(8) Uani 1 1 d . . . . .
H30A H 0.5309 0.4550 0.5193 0.036 Uiso 1 1 calc R U . . .
H30B H 0.5893 0.4405 0.5016 0.036 Uiso 1 1 calc R U . . .
C31A C 0.54632(17) 0.47548(9) 0.46248(11) 0.0307(9) Uani 1 1 d . . . . .
H31A H 0.5644 0.4674 0.4372 0.037 Uiso 1 1 calc R U . . .
H31B H 0.5060 0.4822 0.4553 0.037 Uiso 1 1 calc R U . . .
C32A C 0.58519(15) 0.53479(9) 0.45596(11) 0.0248(8) Uani 1 1 d . . . . .
C33A C 0.61573(15) 0.56272(9) 0.47461(11) 0.0264(8) Uani 1 1 d . . . . .
H33A H 0.6291 0.5607 0.5025 0.032 Uiso 1 1 calc R U . . .
C34A C 0.62664(14) 0.59333(10) 0.45276(11) 0.0268(8) Uani 1 1 d . . . . .
H34A H 0.6480 0.6123 0.4655 0.032 Uiso 1 1 calc R U . . .
C35A C 0.60654(14) 0.59668(9) 0.41213(11) 0.0244(8) Uani 1 1 d . . . . .
H35A H 0.6140 0.6179 0.3973 0.029 Uiso 1 1 calc R U . . .
C36A C 0.57556(14) 0.56892(9) 0.39320(10) 0.0211(7) Uani 1 1 d . . . . .
C37A C 0.56522(14) 0.53774(9) 0.41529(11) 0.0235(8) Uani 1 1 d . . . . .
H37A H 0.5445 0.5185 0.4025 0.028 Uiso 1 1 calc R U . . .
C38A C 0.63116(14) 0.58183(8) 0.25958(11) 0.0201(7) Uani 1 1 d . . . . .
C39A C 0.67796(14) 0.57851(9) 0.29002(11) 0.0243(8) Uani 1 1 d . . . . .
H39A H 0.7177 0.5798 0.2852 0.029 Uiso 1 1 calc R U . . .
C40A C 0.65461(14) 0.57325(9) 0.32645(11) 0.0242(8) Uani 1 1 d . . . . .
H40A H 0.6749 0.5693 0.3520 0.029 Uiso 1 1 calc R U . . .
C41A C 0.59324(14) 0.57478(8) 0.31951(11) 0.0203(7) Uani 1 1 d . . . . .
C42A C 0.55310(14) 0.57221(8) 0.34987(10) 0.0203(7) Uani 1 1 d . . . . .
C43A C 0.49271(14) 0.57411(8) 0.34294(10) 0.0191(7) Uani 1 1 d . . . . .
C44A C 0.45183(14) 0.57395(9) 0.37473(11) 0.0242(8) Uani 1 1 d . . . . .
H44A H 0.4601 0.5708 0.4033 0.029 Uiso 1 1 calc R U . . .
C45A C 0.39957(15) 0.57906(9) 0.35597(11) 0.0243(8) Uani 1 1 d . . . . .
H45A H 0.3641 0.5806 0.3690 0.029 Uiso 1 1 calc R U . . .
C46A C 0.40746(14) 0.58179(8) 0.31276(11) 0.0196(7) Uani 1 1 d . . . . .
C47A C 0.36251(14) 0.58562(8) 0.28263(10) 0.0191(7) Uani 1 1 d . . . . .
C48A C 0.30440(14) 0.59476(10) 0.29723(11) 0.0250(8) Uani 1 1 d . . . . .
C49A C 0.26513(15) 0.56777(10) 0.30686(11) 0.0288(8) Uani 1 1 d . . . . .
C50A C 0.21291(16) 0.57762(12) 0.32196(13) 0.0385(10) Uani 1 1 d . . . . .
H50A H 0.1866 0.5594 0.3287 0.046 Uiso 1 1 calc R U . . .
C51A C 0.19793(16) 0.61305(12) 0.32749(13) 0.0390(10) Uani 1 1 d . . . . .
C52A C 0.23679(16) 0.63923(12) 0.31780(13) 0.0384(10) Uani 1 1 d . . . . .
H52A H 0.2270 0.6637 0.3216 0.046 Uiso 1 1 calc R U . . .
C53A C 0.28974(15) 0.63089(10) 0.30267(11) 0.0280(8) Uani 1 1 d . . . . .
C54A C 0.28065(16) 0.52899(10) 0.30118(13) 0.0377(10) Uani 1 1 d . . . . .
H54A H 0.3140 0.5230 0.3193 0.056 Uiso 1 1 calc R U . . .
H54B H 0.2899 0.5249 0.2726 0.056 Uiso 1 1 calc R U . . .
H54C H 0.2481 0.5138 0.3080 0.056 Uiso 1 1 calc R U . . .
C55A C 0.14019(18) 0.62303(15) 0.34368(16) 0.0649(16) Uani 1 1 d . . . . .
H55A H 0.1425 0.6220 0.3737 0.097 Uiso 1 1 calc R U . . .
H55B H 0.1109 0.6062 0.3329 0.097 Uiso 1 1 calc R U . . .
H55C H 0.1299 0.6474 0.3348 0.097 Uiso 1 1 calc R U . . .
C56A C 0.33078(16) 0.66055(10) 0.29295(13) 0.0345(9) Uani 1 1 d . . . . .
H56A H 0.3593 0.6634 0.3158 0.052 Uiso 1 1 calc R U . . .
H56B H 0.3095 0.6830 0.2888 0.052 Uiso 1 1 calc R U . . .
H56C H 0.3503 0.6546 0.2679 0.052 Uiso 1 1 calc R U . . .
C57A C 0.49584(15) 0.15338(9) 0.28489(12) 0.0277(8) Uani 1 1 d . . . . .
H57A H 0.4931 0.1663 0.3098 0.033 Uiso 1 1 calc R U . . .
C58A C 0.49533(15) 0.11658(9) 0.28611(11) 0.0273(8) Uani 1 1 d . . . . .
H58A H 0.4918 0.1041 0.3113 0.033 Uiso 1 1 calc R U . . .
C59A C 0.5000 0.09851(12) 0.2500 0.0222(11) Uani 1 2 d S T P . .
C60A C 0.55107(14) 0.04266(9) 0.26330(12) 0.0255(8) Uani 1 1 d . . . . .
C61A C 0.47979(14) 0.66303(9) 0.28095(11) 0.0241(8) Uani 1 1 d . . . . .
H61A H 0.4657 0.6501 0.3035 0.029 Uiso 1 1 calc R U . . .
C62A C 0.47815(14) 0.70009(9) 0.28226(11) 0.0238(8) Uani 1 1 d . . . . .
H62A H 0.4624 0.7122 0.3047 0.029 Uiso 1 1 calc R U . . .
C63A C 0.5000 0.71899(12) 0.2500 0.0223(11) Uani 1 2 d S T P . .
C64A C 0.53049(15) 0.77473(9) 0.28273(12) 0.0279(8) Uani 1 1 d . . . . .
C65A C 0.53052(14) 0.81401(9) 0.28139(11) 0.0236(8) Uani 1 1 d . . . . .
C66A C 0.55886(14) 0.83253(9) 0.31289(11) 0.0241(8) Uani 1 1 d . . . . .
H66A H 0.5761 0.8198 0.3356 0.029 Uiso 1 1 calc R U . . .
C67A C 0.56224(14) 0.86962(9) 0.31155(11) 0.0237(8) Uani 1 1 d . . . . .
C68A C 0.53752(14) 0.88919(8) 0.27903(11) 0.0208(7) Uani 1 1 d . . . . .
C69A C 0.5000 0.87029(12) 0.2500 0.0195(10) Uani 1 2 d S T P . .
C70A C 0.5000 0.83287(12) 0.2500 0.0203(10) Uani 1 2 d S T P . .
C71A C 0.63755(14) 0.87510(9) 0.36382(11) 0.0235(8) Uani 1 1 d . . . . .
C72A C 0.67792(15) 0.85692(9) 0.34272(11) 0.0266(8) Uani 1 1 d . . . . .
H72A H 0.6709 0.8511 0.3146 0.032 Uiso 1 1 calc R U . . .
C73A C 0.72937(15) 0.84711(10) 0.36327(12) 0.0296(8) Uani 1 1 d . . . . .
H73A H 0.7572 0.8345 0.3487 0.035 Uiso 1 1 calc R U . . .
C74A C 0.74125(15) 0.85518(9) 0.40422(11) 0.0262(8) Uani 1 1 d . . . . .
C75A C 0.69989(15) 0.87439(9) 0.42422(11) 0.0276(8) Uani 1 1 d . . . . .
H75A H 0.7072 0.8810 0.4521 0.033 Uiso 1 1 calc R U . . .
C76A C 0.64820(15) 0.88412(9) 0.40436(11) 0.0258(8) Uani 1 1 d . . . . .
H76A H 0.6203 0.8970 0.4187 0.031 Uiso 1 1 calc R U . . .
C77A C 0.79870(15) 0.84547(10) 0.42645(12) 0.0308(9) Uani 1 1 d . . . . .
C78A C 0.78855(18) 0.82853(13) 0.46807(13) 0.0478(12) Uani 1 1 d . . . . .
H78A H 0.7658 0.8066 0.4640 0.072 Uiso 1 1 calc R U . . .
H78B H 0.7678 0.8454 0.4849 0.072 Uiso 1 1 calc R U . . .
H78C H 0.8255 0.8227 0.4820 0.072 Uiso 1 1 calc R U . . .
C79A C 0.83411(18) 0.82004(13) 0.40185(14) 0.0475(11) Uani 1 1 d . . . . .
H79A H 0.8121 0.7981 0.3959 0.071 Uiso 1 1 calc R U . . .
H79B H 0.8696 0.8140 0.4177 0.071 Uiso 1 1 calc R U . . .
H79C H 0.8435 0.8315 0.3760 0.071 Uiso 1 1 calc R U . . .
C80A C 0.83333(17) 0.88036(12) 0.43322(15) 0.0474(11) Uani 1 1 d . . . . .
H80A H 0.8700 0.8749 0.4478 0.071 Uiso 1 1 calc R U . . .
H80B H 0.8115 0.8971 0.4496 0.071 Uiso 1 1 calc R U . . .
H80C H 0.8404 0.8912 0.4066 0.071 Uiso 1 1 calc R U . . .
C81A C 0.5000 0.94598(11) 0.2500 0.0171(10) Uani 1 2 d S T P . .
C82A C 0.59404(14) -0.05260(9) 0.28451(11) 0.0234(8) Uani 1 1 d . . . . .
C83A C 0.59637(14) -0.01535(9) 0.27963(11) 0.0247(8) Uani 1 1 d . . . . .
H83A H 0.6310 -0.0028 0.2866 0.030 Uiso 1 1 calc R U . . .
C84A C 0.54911(14) 0.00309(9) 0.26492(11) 0.0242(8) Uani 1 1 d . . . . .
C85A C 0.67475(14) -0.05357(9) 0.33134(11) 0.0231(8) Uani 1 1 d . . . . .
C86A C 0.73321(14) -0.05928(9) 0.33306(11) 0.0241(8) Uani 1 1 d . . . . .
H86A H 0.7503 -0.0734 0.3127 0.029 Uiso 1 1 calc R U . . .
C87A C 0.76686(15) -0.04409(10) 0.36491(11) 0.0279(8) Uani 1 1 d . . . . .
H87A H 0.8071 -0.0482 0.3662 0.033 Uiso 1 1 calc R U . . .
C88A C 0.74306(15) -0.02298(9) 0.39497(11) 0.0268(8) Uani 1 1 d . . . . .
C89A C 0.68355(15) -0.01901(10) 0.39267(12) 0.0299(8) Uani 1 1 d . . . . .
H89A H 0.6660 -0.0053 0.4131 0.036 Uiso 1 1 calc R U . . .
C90A C 0.64936(15) -0.03431(9) 0.36174(11) 0.0263(8) Uani 1 1 d . . . . .
H90A H 0.6088 -0.0317 0.3613 0.032 Uiso 1 1 calc R U . . .
C91A C 0.77930(17) -0.00460(10) 0.42947(12) 0.0340(9) Uani 1 1 d . . . . .
C92A C 0.76160(18) -0.01996(12) 0.47083(12) 0.0405(10) Uani 1 1 d . . . . .
H92A H 0.7673 -0.0460 0.4711 0.061 Uiso 1 1 calc R U . . .
H92B H 0.7211 -0.0146 0.4745 0.061 Uiso 1 1 calc R U . . .
H92C H 0.7852 -0.0091 0.4932 0.061 Uiso 1 1 calc R U . . .
C93A C 0.84317(16) -0.01050(12) 0.42486(13) 0.0414(11) Uani 1 1 d . . . . .
H93A H 0.8515 -0.0362 0.4256 0.062 Uiso 1 1 calc R U . . .
H93B H 0.8649 0.0014 0.4474 0.062 Uiso 1 1 calc R U . . .
H93C H 0.8543 -0.0005 0.3986 0.062 Uiso 1 1 calc R U . . .
C94A C 0.7673(2) 0.03585(11) 0.42846(14) 0.0498(12) Uani 1 1 d . . . . .
H94A H 0.7918 0.0478 0.4495 0.075 Uiso 1 1 calc R U . . .
H94B H 0.7269 0.0401 0.4338 0.075 Uiso 1 1 calc R U . . .
H94C H 0.7754 0.0454 0.4014 0.075 Uiso 1 1 calc R U . . .
C95A C 0.54549(14) 0.92762(9) 0.27214(11) 0.0217(7) Uani 1 1 d . . . . .
C96A C 0.5000 -0.01554(13) 0.2500 0.0235(11) Uani 1 2 d S T P . .
C1B C 0.3778(2) 0.43783(14) 0.2976(2) 0.0634(16) Uani 1 1 d . . . . .
C2B C 0.3910(2) 0.40592(17) 0.32097(17) 0.0641(15) Uani 1 1 d . . . . .
C3B C 0.3771(2) 0.37446(14) 0.2974(2) 0.0628(16) Uani 1 1 d . . . . .
C4B C 0.3532(2) 0.38593(17) 0.2567(2) 0.0720(17) Uani 1 1 d . . . . .
C5B C 0.3533(2) 0.42642(16) 0.2574(2) 0.0733(18) Uani 1 1 d . . . . .
C6B C 0.4134(2) 0.46815(14) 0.3003(2) 0.0700(17) Uani 1 1 d . . . . .
C7B C 0.4642(3) 0.46720(17) 0.32733(19) 0.0733(17) Uani 1 1 d . . . . .
C8B C 0.4772(3) 0.4376(2) 0.34976(18) 0.0804(19) Uani 1 1 d . . . . .
C9B C 0.4416(3) 0.40590(19) 0.34727(17) 0.0795(19) Uani 1 1 d . . . . .
C10B C 0.4768(3) 0.37473(18) 0.34977(16) 0.0744(17) Uani 1 1 d . . . . .
C11B C 0.4636(3) 0.34527(15) 0.32695(18) 0.0673(16) Uani 1 1 d . . . . .
C12B C 0.4126(2) 0.34457(14) 0.2998(2) 0.0684(16) Uani 1 1 d . . . . .
C13B C 0.4253(2) 0.32557(12) 0.2637(2) 0.0599(15) Uani 1 1 d . . . . .
C14B C 0.4014(2) 0.33665(13) 0.2260(2) 0.0639(15) Uani 1 1 d . . . . .
C15B C 0.3658(2) 0.36766(17) 0.2226(2) 0.0786(19) Uani 1 1 d . . . . .
C16B C 0.3773(2) 0.38787(17) 0.18562(19) 0.0677(16) Uani 1 1 d . . . . .
C17B C 0.3776(2) 0.42459(17) 0.1861(2) 0.0709(17) Uani 1 1 d . . . . .
C18B C 0.3655(2) 0.44486(16) 0.2230(2) 0.0786(19) Uani 1 1 d . . . . .
C19B C 0.4013(2) 0.47583(13) 0.2265(2) 0.0666(16) Uani 1 1 d . . . . .
C20B C 0.4254(2) 0.48728(12) 0.2640(2) 0.0634(15) Uani 1 1 d . . . . .
C21B C 0.5380(3) 0.4250(2) 0.35405(17) 0.0750(17) Uani 1 1 d . . . . .
C22B C 0.5379(3) 0.38688(19) 0.35369(16) 0.0733(17) Uani 1 1 d . . . . .
C23B C 0.5102(3) 0.32542(13) 0.30593(19) 0.0680(16) Uani 1 1 d . . . . .
C24B C 0.4848(2) 0.31379(11) 0.26731(18) 0.0586(14) Uani 1 1 d . . . . .
C25B C 0.4366(3) 0.33674(14) 0.1905(2) 0.0726(17) Uani 1 1 d . . . . .
C26B C 0.4216(3) 0.36865(16) 0.16547(19) 0.0751(18) Uani 1 1 d . . . . .
C27B C 0.4853(2) 0.49893(10) 0.26748(19) 0.0632(15) Uani 1 1 d . . . . .
C28B C 0.5112(3) 0.48699(14) 0.3058(2) 0.0777(19) Uani 1 1 d . . . . .
C29B C 0.5782(3) 0.44382(16) 0.33470(19) 0.0748(18) Uani 1 1 d . . . . .
C30B C 0.4361(3) 0.47562(16) 0.1905(2) 0.0789(18) Uani 1 1 d . . . . .
C1S C 0.73929(17) 0.03834(12) 0.67224(14) 0.0430(11) Uani 1 1 d . . . . .
C2S C 0.77051(18) 0.01215(12) 0.65404(16) 0.0483(12) Uani 1 1 d . . . . .
H2S H 0.7761 -0.0102 0.6675 0.058 Uiso 1 1 calc R U . . .
C3S C 0.79407(19) 0.01762(11) 0.61638(15) 0.0483(12) Uani 1 1 d . . . . .
H3S H 0.8156 -0.0010 0.6047 0.058 Uiso 1 1 calc R U . . .
C4S C 0.78689(17) 0.04948(12) 0.59559(13) 0.0402(10) Uani 1 1 d . . . . .
C5S C 0.75560(18) 0.07604(12) 0.61407(15) 0.0465(11) Uani 1 1 d . . . . .
H5S H 0.7500 0.0985 0.6007 0.056 Uiso 1 1 calc R U . . .
C6S C 0.73273(18) 0.07035(12) 0.65131(15) 0.0482(11) Uani 1 1 d . . . . .
H6S H 0.7116 0.0891 0.6632 0.058 Uiso 1 1 calc R U . . .
C7S C 0.8130(2) 0.05634(15) 0.55522(16) 0.0663(15) Uani 1 1 d . . . . .
H7S1 H 0.8432 0.0745 0.5588 0.100 Uiso 1 1 calc R U . . .
H7S2 H 0.7833 0.0650 0.5353 0.100 Uiso 1 1 calc R U . . .
H7S3 H 0.8295 0.0341 0.5451 0.100 Uiso 1 1 calc R U . . .
C8S C 0.7147(2) 0.03297(16) 0.71358(15) 0.0665(15) Uani 1 1 d . . . . .
H8S1 H 0.7332 0.0495 0.7334 0.100 Uiso 1 1 calc R U . . .
H8S2 H 0.7215 0.0082 0.7227 0.100 Uiso 1 1 calc R U . . .
H8S3 H 0.6733 0.0376 0.7115 0.100 Uiso 1 1 calc R U . . .
C1T C 0.59465(18) 0.12482(12) 0.67308(14) 0.0437(11) Uani 1 1 d . . . . .
C2T C 0.57300(19) 0.15399(14) 0.65180(14) 0.0486(12) Uani 1 1 d . . . . .
H2T H 0.5464 0.1504 0.6291 0.058 Uiso 1 1 calc R U . . .
C3T C 0.58917(19) 0.18831(13) 0.66275(14) 0.0490(12) Uani 1 1 d . . . . .
H3T H 0.5726 0.2080 0.6479 0.059 Uiso 1 1 calc R U . . .
C4T C 0.62913(18) 0.19505(12) 0.69505(14) 0.0430(11) Uani 1 1 d . . . . .
C5T C 0.65048(18) 0.16561(12) 0.71658(14) 0.0436(11) Uani 1 1 d . . . . .
H5T H 0.6774 0.1692 0.7390 0.052 Uiso 1 1 calc R U . . .
C6T C 0.63348(18) 0.13116(13) 0.70623(14) 0.0462(11) Uani 1 1 d . . . . .
H6T H 0.6484 0.1115 0.7219 0.055 Uiso 1 1 calc R U . . .
C7T C 0.5776(2) 0.08686(13) 0.66074(16) 0.0595(14) Uani 1 1 d . . . . .
H7T1 H 0.5775 0.0717 0.6853 0.089 Uiso 1 1 calc R U . . .
H7T2 H 0.6052 0.0773 0.6418 0.089 Uiso 1 1 calc R U . . .
H7T3 H 0.5392 0.0871 0.6472 0.089 Uiso 1 1 calc R U . . .
C8T C 0.6480(2) 0.23229(13) 0.70616(17) 0.0598(14) Uani 1 1 d . . . . .
H8T1 H 0.6407 0.2482 0.6825 0.090 Uiso 1 1 calc R U . . .
H8T2 H 0.6891 0.2322 0.7139 0.090 Uiso 1 1 calc R U . . .
H8T3 H 0.6265 0.2408 0.7293 0.090 Uiso 1 1 calc R U . . .
C1U C 0.47879(19) 0.19925(13) 0.53747(15) 0.0503(12) Uani 1 1 d . . . . .
C2U C 0.4678(2) 0.23163(15) 0.51865(15) 0.0591(14) Uani 1 1 d . . . . .
H2U H 0.4925 0.2398 0.4983 0.071 Uiso 1 1 calc R U . . .
C3U C 0.4215(2) 0.25260(14) 0.52876(15) 0.0550(13) Uani 1 1 d . . . . .
H3U H 0.4154 0.2751 0.5157 0.066 Uiso 1 1 calc R U . . .
C4U C 0.38417(19) 0.24116(13) 0.55765(14) 0.0497(12) Uani 1 1 d . . . . .
C5U C 0.39463(19) 0.20815(13) 0.57601(14) 0.0495(12) Uani 1 1 d . . . . .
H5U H 0.3693 0.1995 0.5957 0.059 Uiso 1 1 calc R U . . .
C6U C 0.44124(19) 0.18768(12) 0.56613(14) 0.0472(11) Uani 1 1 d . . . . .
H6U H 0.4476 0.1652 0.5793 0.057 Uiso 1 1 calc R U . . .
C7U C 0.5309(2) 0.17716(16) 0.52819(18) 0.0741(17) Uani 1 1 d . . . . .
H7U1 H 0.5416 0.1819 0.5000 0.111 Uiso 1 1 calc R U . . .
H7U2 H 0.5220 0.1517 0.5312 0.111 Uiso 1 1 calc R U . . .
H7U3 H 0.5629 0.1836 0.5474 0.111 Uiso 1 1 calc R U . . .
C8U C 0.3337(2) 0.26340(15) 0.56874(17) 0.0691(15) Uani 1 1 d . . . . .
H8U1 H 0.3249 0.2586 0.5973 0.104 Uiso 1 1 calc R U . . .
H8U2 H 0.3004 0.2573 0.5506 0.104 Uiso 1 1 calc R U . . .
H8U3 H 0.3429 0.2889 0.5656 0.104 Uiso 1 1 calc R U . . .
C1V C 0.95543(18) 0.19663(12) 0.39659(12) 0.0388(10) Uani 1 1 d . . . . .
C2V C 0.9135(2) 0.17084(12) 0.39679(14) 0.0485(11) Uani 1 1 d . . . . .
H2V H 0.9236 0.1465 0.3923 0.058 Uiso 1 1 calc R U . . .
C3V C 0.8573(2) 0.17918(13) 0.40335(15) 0.0537(12) Uani 1 1 d . . . . .
H3V H 0.8294 0.1607 0.4029 0.064 Uiso 1 1 calc R U . . .
C4V C 0.84081(18) 0.21422(12) 0.41057(13) 0.0441(11) Uani 1 1 d . . . . .
C5V C 0.88273(19) 0.24006(12) 0.41057(14) 0.0457(11) Uani 1 1 d . . . . .
H5V H 0.8729 0.2643 0.4155 0.055 Uiso 1 1 calc R U . . .
C6V C 0.93918(19) 0.23137(12) 0.40356(14) 0.0445(11) Uani 1 1 d . . . . .
H6V H 0.9672 0.2498 0.4036 0.053 Uiso 1 1 calc R U . . .
C7V C 0.7792(2) 0.22385(16) 0.41915(18) 0.0691(15) Uani 1 1 d . . . . .
H7V1 H 0.7529 0.2112 0.3997 0.104 Uiso 1 1 calc R U . . .
H7V2 H 0.7737 0.2498 0.4160 0.104 Uiso 1 1 calc R U . . .
H7V3 H 0.7712 0.2168 0.4472 0.104 Uiso 1 1 calc R U . . .
C8V C 1.01667(18) 0.18725(14) 0.38898(14) 0.0542(13) Uani 1 1 d . . . . .
H8V1 H 1.0312 0.2035 0.3684 0.081 Uiso 1 1 calc R U . . .
H8V2 H 1.0186 0.1625 0.3790 0.081 Uiso 1 1 calc R U . . .
H8V3 H 1.0401 0.1896 0.4146 0.081 Uiso 1 1 calc R U . . .
C1W C 0.31371(18) 0.17785(13) 0.44405(14) 0.0464(11) Uani 1 1 d . . . . .
C2W C 0.33770(18) 0.15179(15) 0.46987(14) 0.0522(13) Uani 1 1 d . . . . .
H2W H 0.3639 0.1586 0.4917 0.063 Uiso 1 1 calc R U . . .
C3W C 0.32398(19) 0.11587(15) 0.46424(14) 0.0522(12) Uani 1 1 d . . . . .
H3W H 0.3412 0.0986 0.4823 0.063 Uiso 1 1 calc R U . . .
C4W C 0.28558(17) 0.10458(12) 0.43280(13) 0.0426(11) Uani 1 1 d . . . . .
C5W C 0.26312(17) 0.13100(12) 0.40705(14) 0.0421(10) Uani 1 1 d . . . . .
H5W H 0.2376 0.1243 0.3848 0.050 Uiso 1 1 calc R U . . .
C6W C 0.27634(18) 0.16676(12) 0.41246(14) 0.0444(11) Uani 1 1 d . . . . .
H6W H 0.2595 0.1840 0.3942 0.053 Uiso 1 1 calc R U . . .
C7W C 0.3270(2) 0.21682(15) 0.45110(16) 0.0654(15) Uani 1 1 d . . . . .
H7W1 H 0.3686 0.2205 0.4509 0.098 Uiso 1 1 calc R U . . .
H7W2 H 0.3133 0.2242 0.4777 0.098 Uiso 1 1 calc R U . . .
H7W3 H 0.3079 0.2311 0.4293 0.098 Uiso 1 1 calc R U . . .
C8W C 0.27084(19) 0.06591(12) 0.42672(15) 0.0528(12) Uani 1 1 d . . . . .
H8W1 H 0.2292 0.0628 0.4278 0.079 Uiso 1 1 calc R U . . .
H8W2 H 0.2903 0.0516 0.4485 0.079 Uiso 1 1 calc R U . . .
H8W3 H 0.2833 0.0580 0.3999 0.079 Uiso 1 1 calc R U . . .
C1X C 0.5548(4) 0.9590(3) 0.4917(3) 0.056(3) Uani 0.7 1 d D . P A 1
C2X C 0.5564(4) 0.9861(3) 0.4636(3) 0.057(2) Uani 0.7 1 d D . P A 1
H2X H 0.5386 0.9830 0.4370 0.069 Uiso 0.7 1 calc R U P A 1
C3X C 0.5840(7) 1.0180(3) 0.4738(4) 0.062(4) Uani 0.7 1 d D . P A 1
H3X H 0.5844 1.0367 0.4540 0.075 Uiso 0.7 1 calc R U P A 1
C4X C 0.6112(3) 1.0234(2) 0.5124(2) 0.0513(19) Uani 0.7 1 d D . P A 1
C5X C 0.6082(3) 0.9951(2) 0.5398(3) 0.058(2) Uani 0.7 1 d D . P A 1
H5X H 0.6253 0.9980 0.5667 0.069 Uiso 0.7 1 calc R U P A 1
C6X C 0.5826(4) 0.9644(3) 0.5304(2) 0.048(3) Uani 0.7 1 d D . P A 1
H6X H 0.5830 0.9456 0.5502 0.058 Uiso 0.7 1 calc R U P A 1
C7X C 0.5252(4) 0.9234(2) 0.4823(3) 0.086(3) Uani 0.7 1 d D . P A 1
H7X1 H 0.5515 0.9036 0.4896 0.129 Uiso 0.7 1 calc R U P A 1
H7X2 H 0.5142 0.9221 0.4529 0.129 Uiso 0.7 1 calc R U P A 1
H7X3 H 0.4908 0.9214 0.4982 0.129 Uiso 0.7 1 calc R U P A 1
C8X C 0.6404(4) 1.0582(2) 0.5238(3) 0.091(3) Uani 0.7 1 d D . P A 1
H8X1 H 0.6380 1.0625 0.5533 0.137 Uiso 0.7 1 calc R U P A 1
H8X2 H 0.6213 1.0778 0.5085 0.137 Uiso 0.7 1 calc R U P A 1
H8X3 H 0.6808 1.0571 0.5169 0.137 Uiso 0.7 1 calc R U P A 1
C1X' C 0.5450(8) 0.9641(4) 0.4641(5) 0.056(6) Uani 0.3 1 d D U P B 2
C2X' C 0.5582(11) 0.9504(5) 0.5022(6) 0.046(7) Uani 0.3 1 d D U P B 2
H2X' H 0.5472 0.9266 0.5086 0.056 Uiso 0.3 1 calc R U P B 2
C3X' C 0.588(2) 0.9711(8) 0.5316(7) 0.12(2) Uani 0.3 1 d D U P B 2
H3X' H 0.5941 0.9618 0.5586 0.147 Uiso 0.3 1 calc R U P B 2
C4X' C 0.6079(11) 1.0053(5) 0.5225(5) 0.068(9) Uani 0.3 1 d D U P B 2
C5X' C 0.593(2) 1.0180(7) 0.4835(7) 0.063(12) Uani 0.3 1 d D U P B 2
H5X' H 0.6054 1.0414 0.4764 0.075 Uiso 0.3 1 calc R U P B 2
C6X' C 0.5630(13) 0.9991(6) 0.4556(6) 0.079(11) Uani 0.3 1 d D U P B 2
H6X' H 0.5534 1.0095 0.4295 0.094 Uiso 0.3 1 calc R U P B 2
C7X' C 0.5091(8) 0.9434(5) 0.4317(6) 0.093(7) Uani 0.3 1 d D U P B 2
H7X4 H 0.5346 0.9307 0.4137 0.139 Uiso 0.3 1 calc R U P B 2
H7X5 H 0.4849 0.9601 0.4154 0.139 Uiso 0.3 1 calc R U P B 2
H7X6 H 0.4847 0.9261 0.4452 0.139 Uiso 0.3 1 calc R U P B 2
C8X' C 0.6429(10) 1.0269(6) 0.5537(6) 0.107(8) Uani 0.3 1 d D U P B 2
H8X4 H 0.6438 1.0520 0.5450 0.160 Uiso 0.3 1 calc R U P B 2
H8X5 H 0.6821 1.0174 0.5560 0.160 Uiso 0.3 1 calc R U P B 2
H8X6 H 0.6256 1.0252 0.5804 0.160 Uiso 0.3 1 calc R U P B 2
C1Y C 0.4269(3) 0.05132(17) 0.35650(17) 0.0755(19) Uani 1 1 d . . . . .
C2Y C 0.3988(2) 0.08125(18) 0.36367(17) 0.0696(16) Uani 1 1 d . . . . .
H2Y H 0.3595 0.0825 0.3548 0.083 Uiso 1 1 calc R U . . .
C3Y C 0.4219(2) 0.10969(16) 0.38241(16) 0.0618(14) Uani 1 1 d . . . . .
H3Y H 0.3987 0.1303 0.3860 0.074 Uiso 1 1 calc R U . . .
C4Y C 0.4771(3) 0.11026(15) 0.39648(15) 0.0595(14) Uani 1 1 d . . . . .
C5Y C 0.5098(2) 0.0802(2) 0.39083(18) 0.0765(19) Uani 1 1 d . . . . .
H5Y H 0.5489 0.0798 0.4005 0.092 Uiso 1 1 calc R U . . .
C6Y C 0.4855(4) 0.04954(16) 0.3707(2) 0.091(3) Uani 1 1 d . . . . .
H6Y H 0.5077 0.0286 0.3668 0.109 Uiso 1 1 calc R U . . .
C7Y C 0.4013(5) 0.0190(2) 0.3358(2) 0.201(6) Uani 1 1 d . . . . .
H7Y1 H 0.3661 0.0122 0.3490 0.302 Uiso 1 1 calc R U . . .
H7Y2 H 0.4288 -0.0009 0.3379 0.302 Uiso 1 1 calc R U . . .
H7Y3 H 0.3922 0.0244 0.3068 0.302 Uiso 1 1 calc R U . . .
C8Y C 0.5032(4) 0.1433(2) 0.4175(2) 0.131(3) Uani 1 1 d . . . . .
H8Y1 H 0.4756 0.1536 0.4359 0.196 Uiso 1 1 calc R U . . .
H8Y2 H 0.5126 0.1611 0.3968 0.196 Uiso 1 1 calc R U . . .
H8Y3 H 0.5383 0.1365 0.4335 0.196 Uiso 1 1 calc R U . . .
C1Z C 0.7533(3) 0.17010(16) 0.5889(3) 0.094(2) Uani 1 1 d . . . . .
C2Z C 0.6995(2) 0.16231(14) 0.5732(2) 0.0796(19) Uani 1 1 d . . . . .
H2Z H 0.6682 0.1650 0.5905 0.096 Uiso 1 1 calc R U . . .
C3Z C 0.6880(3) 0.15056(15) 0.5326(3) 0.083(2) Uani 1 1 d . . . . .
H3Z H 0.6497 0.1447 0.5237 0.100 Uiso 1 1 calc R U . . .
C4Z C 0.7311(4) 0.14740(17) 0.5056(3) 0.106(3) Uani 1 1 d . . . . .
C5Z C 0.7889(4) 0.1565(2) 0.5227(4) 0.132(4) Uani 1 1 d . . . . .
H5Z H 0.8214 0.1546 0.5063 0.159 Uiso 1 1 calc R U . . .
C6Z C 0.7947(4) 0.1680(2) 0.5633(4) 0.133(4) Uani 1 1 d . . . . .
H6Z H 0.8320 0.1748 0.5734 0.159 Uiso 1 1 calc R U . . .
C7Z C 0.7660(4) 0.18061(18) 0.6331(3) 0.134(3) Uani 1 1 d . . . . .
H7Z1 H 0.8063 0.1880 0.6368 0.201 Uiso 1 1 calc R U . . .
H7Z2 H 0.7590 0.1601 0.6509 0.201 Uiso 1 1 calc R U . . .
H7Z3 H 0.7411 0.2006 0.6402 0.201 Uiso 1 1 calc R U . . .
C8Z C 0.7195(5) 0.1348(2) 0.4627(3) 0.169(5) Uani 1 1 d . . . . .
H8Z1 H 0.6782 0.1311 0.4576 0.254 Uiso 1 1 calc R U . . .
H8Z2 H 0.7397 0.1121 0.4586 0.254 Uiso 1 1 calc R U . . .
H8Z3 H 0.7330 0.1527 0.4435 0.254 Uiso 1 1 calc R U . . .
N1A N 0.57839(11) 0.23557(7) 0.28077(9) 0.0232(7) Uani 1 1 d . . . . .
N2A N 0.46211(11) 0.23565(7) 0.30475(9) 0.0205(6) Uani 1 1 d . . . . .
N3A N 0.58013(11) 0.57911(7) 0.27818(9) 0.0200(6) Uani 1 1 d . . . . .
N4A N 0.46438(11) 0.57851(7) 0.30556(8) 0.0187(6) Uani 1 1 d . . . . .
N5A N 0.5000 0.17175(10) 0.2500 0.0210(9) Uani 1 2 d S T P . .
N6A N 0.5000 0.05995(10) 0.2500 0.0218(9) Uani 1 2 d S T P . .
N7A N 0.5000 0.64446(10) 0.2500 0.0214(9) Uani 1 2 d S T P . .
N8A N 0.5000 0.75720(10) 0.2500 0.0241(9) Uani 1 2 d S T P . .
O1A O 0.55353(11) 0.31254(7) 0.47846(8) 0.0361(6) Uani 1 1 d . . . . .
O2A O 0.57710(11) 0.50551(6) 0.48023(8) 0.0319(6) Uani 1 1 d . . . . .
O3A O 0.59326(11) 0.05992(6) 0.27288(9) 0.0387(7) Uani 1 1 d . . . . .
O4A O 0.55523(11) 0.75739(6) 0.30979(8) 0.0346(6) Uani 1 1 d . . . . .
O5A O 0.58594(9) 0.88769(6) 0.34514(7) 0.0246(5) Uani 1 1 d . . . . .
O6A O 0.64254(9) -0.07004(6) 0.29899(7) 0.0243(5) Uani 1 1 d . . . . .
Zn1 Zn 0.5000 0.58696(2) 0.2500 0.01792(13) Uani 1 2 d S T P . .
Zn2 Zn 0.5000 0.22873(2) 0.2500 0.02000(14) Uani 1 2 d S T P . .

loop_
_atom_site_aniso_label
_atom_site_aniso_U_11
_atom_site_aniso_U_22
_atom_site_aniso_U_33
_atom_site_aniso_U_23
_atom_site_aniso_U_13
_atom_site_aniso_U_12
C1A 0.0193(18) 0.0207(17) 0.027(2) 0.0013(15) 0.0021(15) 0.0008(13)
C2A 0.0179(18) 0.033(2) 0.032(2) 0.0009(17) 0.0006(16) 0.0001(15)
C3A 0.0210(19) 0.032(2) 0.033(2) 0.0005(17) -0.0044(16) -0.0030(15)
C4A 0.0212(18) 0.0202(18) 0.030(2) -0.0011(15) 0.0009(16) -0.0018(14)
C5A 0.0231(18) 0.0174(17) 0.030(2) 0.0004(15) -0.0009(16) -0.0017(13)
C6A 0.0168(17) 0.0267(19) 0.030(2) 0.0014(16) -0.0003(15) -0.0049(14)
C7A 0.0263(19) 0.0261(19) 0.023(2) 0.0030(15) -0.0030(15) -0.0032(14)
C8A 0.0262(19) 0.028(2) 0.031(2) -0.0043(17) 0.0011(16) -0.0048(15)
C9A 0.026(2) 0.040(2) 0.029(2) 0.0012(18) -0.0039(17) -0.0041(16)
C10A 0.0241(19) 0.039(2) 0.031(2) 0.0092(18) -0.0018(17) 0.0006(16)
C11A 0.0240(19) 0.031(2) 0.033(2) -0.0009(17) 0.0005(16) 0.0026(15)
C12A 0.0220(18) 0.0204(18) 0.027(2) -0.0009(15) -0.0014(15) -0.0011(13)
C13A 0.0252(19) 0.040(2) 0.025(2) -0.0005(17) 0.0025(16) -0.0028(16)
C14A 0.0198(18) 0.040(2) 0.029(2) -0.0041(18) 0.0052(16) -0.0065(16)
C15A 0.0239(19) 0.0209(17) 0.030(2) 0.0001(16) 0.0038(16) -0.0022(14)
C16A 0.0174(17) 0.0195(17) 0.033(2) -0.0019(15) 0.0046(15) 0.0011(13)
C17A 0.0187(18) 0.033(2) 0.025(2) 0.0012(16) 0.0004(15) -0.0021(14)
C18A 0.0229(19) 0.031(2) 0.029(2) 0.0050(16) 0.0014(16) 0.0011(15)
C19A 0.0214(19) 0.035(2) 0.034(2) 0.0092(17) -0.0023(16) -0.0059(15)
C20A 0.0201(19) 0.047(2) 0.030(2) 0.0075(18) -0.0003(16) -0.0027(16)
C21A 0.0227(19) 0.043(2) 0.032(2) -0.0046(18) 0.0046(16) 0.0041(16)
C22A 0.0218(19) 0.032(2) 0.032(2) -0.0026(17) 0.0032(16) 0.0000(15)
C23A 0.027(2) 0.028(2) 0.060(3) 0.008(2) -0.0016(19) -0.0032(16)
C24A 0.022(2) 0.061(3) 0.054(3) 0.011(2) 0.0091(19) -0.0033(19)
C25A 0.029(2) 0.032(2) 0.061(3) -0.009(2) 0.008(2) 0.0046(16)
C26A 0.035(2) 0.029(2) 0.029(2) -0.0016(17) -0.0028(17) -0.0017(16)
C27A 0.038(2) 0.031(2) 0.029(2) -0.0001(17) 0.0028(18) -0.0025(17)
C28A 0.040(2) 0.026(2) 0.030(2) 0.0000(17) 0.0035(18) -0.0012(16)
C29A 0.035(2) 0.030(2) 0.025(2) -0.0009(17) 0.0032(16) -0.0051(16)
C30A 0.036(2) 0.029(2) 0.025(2) 0.0001(16) 0.0007(17) 0.0000(16)
C31A 0.038(2) 0.0260(19) 0.027(2) 0.0006(16) -0.0033(17) -0.0059(16)
C32A 0.0269(19) 0.0206(18) 0.027(2) 0.0022(15) 0.0005(16) 0.0017(14)
C33A 0.028(2) 0.029(2) 0.021(2) -0.0038(16) -0.0037(16) 0.0008(15)
C34A 0.0219(18) 0.0311(19) 0.027(2) -0.0079(17) -0.0035(15) -0.0010(15)
C35A 0.0242(18) 0.0250(19) 0.0238(19) -0.0029(15) 0.0005(15) 0.0008(14)
C36A 0.0183(17) 0.0225(18) 0.0225(19) -0.0033(15) 0.0008(14) 0.0031(13)
C37A 0.0257(18) 0.0235(18) 0.0210(19) -0.0007(15) -0.0015(15) -0.0006(14)
C38A 0.0180(17) 0.0167(16) 0.026(2) -0.0020(14) 0.0003(15) -0.0009(12)
C39A 0.0161(17) 0.0264(18) 0.030(2) 0.0008(16) -0.0007(15) 0.0017(14)
C40A 0.0194(18) 0.0249(19) 0.028(2) -0.0003(16) -0.0018(15) 0.0007(14)
C41A 0.0208(17) 0.0157(16) 0.024(2) -0.0004(14) -0.0023(15) 0.0011(13)
C42A 0.0233(18) 0.0137(16) 0.0236(19) -0.0005(14) -0.0020(15) -0.0015(13)
C43A 0.0201(17) 0.0129(16) 0.0240(19) -0.0029(14) -0.0007(14) -0.0031(13)
C44A 0.0263(19) 0.0276(19) 0.0188(19) 0.0011(15) 0.0012(15) -0.0024(15)
C45A 0.0197(18) 0.0282(18) 0.025(2) -0.0033(15) 0.0043(15) -0.0024(14)
C46A 0.0197(17) 0.0147(16) 0.0241(19) -0.0010(14) -0.0008(15) -0.0003(12)
C47A 0.0200(17) 0.0122(16) 0.0253(19) 0.0012(14) 0.0017(14) 0.0001(12)
C48A 0.0186(17) 0.034(2) 0.0224(19) -0.0025(16) 0.0001(14) 0.0021(15)
C49A 0.0202(19) 0.039(2) 0.027(2) -0.0006(17) 0.0009(16) -0.0028(16)
C50A 0.021(2) 0.058(3) 0.037(2) 0.000(2) 0.0016(17) -0.0108(18)
C51A 0.022(2) 0.057(3) 0.038(3) -0.017(2) 0.0036(18) 0.0025(18)
C52A 0.024(2) 0.049(3) 0.043(3) -0.012(2) 0.0032(18) 0.0040(18)
C53A 0.0207(19) 0.036(2) 0.028(2) -0.0064(17) -0.0002(16) 0.0030(15)
C54A 0.029(2) 0.039(2) 0.045(3) 0.005(2) 0.0023(19) -0.0090(17)
C55A 0.024(2) 0.098(4) 0.074(4) -0.032(3) 0.018(2) -0.004(2)
C56A 0.031(2) 0.026(2) 0.046(3) -0.0064(18) 0.0000(18) 0.0048(16)
C57A 0.035(2) 0.0213(18) 0.027(2) -0.0010(16) 0.0033(17) 0.0005(15)
C58A 0.034(2) 0.0211(18) 0.026(2) 0.0046(16) 0.0020(16) 0.0023(15)
C59A 0.018(2) 0.016(2) 0.032(3) 0.000 -0.001(2) 0.000
C60A 0.0231(19) 0.0178(17) 0.035(2) -0.0007(16) -0.0028(16) -0.0014(14)
C61A 0.0241(18) 0.0215(18) 0.027(2) 0.0021(15) 0.0011(15) 0.0000(14)
C62A 0.0242(18) 0.0185(17) 0.029(2) -0.0037(15) 0.0013(16) 0.0022(14)
C63A 0.019(2) 0.022(3) 0.025(3) 0.000 -0.003(2) 0.000
C64A 0.0271(19) 0.0221(18) 0.034(2) 0.0007(17) -0.0050(17) 0.0007(15)
C65A 0.0219(18) 0.0209(18) 0.028(2) -0.0003(15) -0.0015(15) 0.0008(14)
C66A 0.0239(18) 0.0209(18) 0.027(2) 0.0020(15) -0.0053(15) 0.0003(14)
C67A 0.0194(17) 0.0253(18) 0.026(2) -0.0022(16) -0.0023(15) 0.0003(14)
C68A 0.0187(17) 0.0162(17) 0.027(2) 0.0010(14) -0.0024(15) 0.0015(13)
C69A 0.014(2) 0.026(3) 0.018(3) 0.000 0.0017(19) 0.000
C70A 0.019(2) 0.015(2) 0.026(3) 0.000 0.001(2) 0.000
C71A 0.0242(18) 0.0163(17) 0.029(2) 0.0037(15) -0.0061(15) -0.0011(13)
C72A 0.028(2) 0.0245(19) 0.026(2) -0.0028(16) -0.0027(16) 0.0021(15)
C73A 0.027(2) 0.028(2) 0.034(2) -0.0010(17) 0.0028(17) 0.0038(15)
C74A 0.0238(19) 0.0250(19) 0.030(2) 0.0040(16) 0.0008(16) -0.0038(14)
C75A 0.0263(19) 0.032(2) 0.024(2) -0.0005(16) -0.0029(16) 0.0001(15)
C76A 0.0265(19) 0.0254(19) 0.025(2) -0.0007(16) -0.0011(16) -0.0006(15)
C77A 0.026(2) 0.035(2) 0.030(2) 0.0035(17) -0.0035(17) 0.0023(16)
C78A 0.039(2) 0.064(3) 0.040(3) 0.020(2) -0.005(2) 0.008(2)
C79A 0.034(2) 0.063(3) 0.045(3) -0.002(2) -0.007(2) 0.016(2)
C80A 0.030(2) 0.053(3) 0.058(3) 0.005(2) -0.013(2) -0.0033(19)
C81A 0.020(2) 0.003(2) 0.028(3) 0.000 -0.001(2) 0.000
C82A 0.0218(18) 0.0208(18) 0.027(2) 0.0005(15) -0.0023(15) 0.0024(14)
C83A 0.0187(18) 0.0231(18) 0.032(2) -0.0025(16) -0.0043(15) -0.0017(14)
C84A 0.0189(18) 0.0204(18) 0.033(2) -0.0021(15) -0.0031(15) 0.0006(13)
C85A 0.0219(18) 0.0186(17) 0.028(2) 0.0011(15) -0.0040(15) -0.0009(13)
C86A 0.0204(18) 0.0233(18) 0.029(2) 0.0015(15) 0.0017(15) -0.0014(14)
C87A 0.0177(18) 0.034(2) 0.032(2) 0.0051(17) -0.0016(16) -0.0019(15)
C88A 0.0251(19) 0.0281(19) 0.027(2) 0.0022(16) -0.0037(16) -0.0018(15)
C89A 0.030(2) 0.0266(19) 0.033(2) -0.0046(17) -0.0004(17) -0.0001(15)
C90A 0.0208(18) 0.0270(19) 0.031(2) -0.0008(16) -0.0007(16) 0.0002(14)
C91A 0.037(2) 0.035(2) 0.029(2) -0.0033(18) -0.0070(18) -0.0022(17)
C92A 0.043(2) 0.048(3) 0.030(2) 0.000(2) -0.0051(19) -0.0001(19)
C93A 0.034(2) 0.050(3) 0.038(3) 0.004(2) -0.0134(19) -0.0164(19)
C94A 0.062(3) 0.039(2) 0.046(3) -0.005(2) -0.018(2) -0.012(2)
C95A 0.0202(17) 0.0204(18) 0.024(2) -0.0010(15) -0.0029(15) -0.0001(13)
C96A 0.016(2) 0.033(3) 0.021(3) 0.000 0.001(2) 0.000
C1B 0.037(3) 0.055(3) 0.101(5) -0.015(3) 0.041(3) 0.006(2)
C2B 0.048(3) 0.091(4) 0.057(3) 0.002(3) 0.035(3) 0.003(3)
C3B 0.038(3) 0.054(3) 0.100(5) 0.016(3) 0.040(3) -0.004(2)
C4B 0.022(2) 0.082(4) 0.113(5) -0.013(4) 0.018(3) -0.017(2)
C5B 0.023(2) 0.076(4) 0.123(6) 0.029(4) 0.021(3) 0.019(2)
C6B 0.065(4) 0.052(3) 0.095(5) -0.022(3) 0.030(3) 0.025(3)
C7B 0.089(5) 0.066(4) 0.067(4) -0.037(3) 0.023(4) 0.012(3)
C8B 0.106(5) 0.091(5) 0.046(4) -0.025(3) 0.022(3) 0.010(4)
C9B 0.102(5) 0.098(5) 0.044(3) 0.002(3) 0.050(3) 0.002(4)
C10B 0.100(5) 0.088(5) 0.037(3) 0.028(3) 0.017(3) 0.000(4)
C11B 0.087(4) 0.055(3) 0.061(4) 0.033(3) 0.021(3) -0.009(3)
C12B 0.063(4) 0.057(3) 0.088(4) 0.027(3) 0.032(3) -0.019(3)
C13B 0.057(3) 0.029(2) 0.096(5) 0.001(3) 0.025(3) -0.022(2)
C14B 0.044(3) 0.043(3) 0.102(5) -0.011(3) -0.010(3) -0.025(2)
C15B 0.036(3) 0.081(4) 0.117(6) 0.001(4) -0.023(3) -0.024(3)
C16B 0.043(3) 0.082(4) 0.075(4) 0.007(3) -0.033(3) -0.016(3)
C17B 0.048(3) 0.076(4) 0.085(5) 0.002(4) -0.035(3) 0.019(3)
C18B 0.037(3) 0.069(4) 0.128(6) 0.007(4) -0.017(3) 0.028(3)
C19B 0.049(3) 0.035(3) 0.115(5) 0.014(3) -0.003(3) 0.024(2)
C20B 0.068(4) 0.028(2) 0.096(5) 0.001(3) 0.026(3) 0.024(2)
C21B 0.090(5) 0.097(5) 0.036(3) -0.020(3) -0.012(3) 0.001(4)
C22B 0.088(5) 0.098(5) 0.032(3) 0.019(3) -0.010(3) -0.007(4)
C23B 0.092(4) 0.036(3) 0.076(4) 0.031(3) -0.003(4) 0.002(3)
C24B 0.066(4) 0.020(2) 0.091(5) 0.011(2) 0.010(3) -0.003(2)
C25B 0.085(4) 0.047(3) 0.084(5) -0.028(3) -0.018(4) -0.017(3)
C26B 0.090(5) 0.071(4) 0.060(4) -0.012(3) -0.043(4) -0.010(4)
C27B 0.079(4) 0.0110(19) 0.101(5) -0.010(2) 0.009(3) 0.006(2)
C28B 0.106(5) 0.040(3) 0.085(5) -0.040(3) -0.011(4) 0.008(3)
C29B 0.097(5) 0.062(4) 0.060(4) -0.024(3) -0.041(4) -0.002(3)
C30B 0.089(5) 0.054(4) 0.091(5) 0.035(3) -0.017(4) 0.017(3)
C1S 0.029(2) 0.052(3) 0.047(3) 0.003(2) -0.002(2) 0.0031(19)
C2S 0.039(3) 0.036(2) 0.070(3) 0.008(2) 0.005(2) 0.0038(19)
C3S 0.044(3) 0.034(2) 0.067(3) -0.013(2) 0.010(2) 0.0038(19)
C4S 0.031(2) 0.046(3) 0.043(3) -0.004(2) -0.0003(19) -0.0017(18)
C5S 0.041(3) 0.041(2) 0.058(3) 0.005(2) -0.002(2) 0.0045(19)
C6S 0.038(3) 0.047(3) 0.059(3) -0.007(2) 0.003(2) 0.010(2)
C7S 0.053(3) 0.086(4) 0.061(4) -0.005(3) 0.010(3) -0.004(3)
C8S 0.051(3) 0.096(4) 0.053(3) 0.012(3) 0.007(3) 0.002(3)
C1T 0.031(2) 0.056(3) 0.045(3) -0.003(2) 0.011(2) 0.000(2)
C2T 0.038(3) 0.072(3) 0.036(3) 0.005(2) 0.003(2) -0.004(2)
C3T 0.039(3) 0.061(3) 0.047(3) 0.014(2) 0.005(2) 0.006(2)
C4T 0.035(2) 0.051(3) 0.044(3) 0.006(2) 0.007(2) 0.003(2)
C5T 0.033(2) 0.058(3) 0.039(3) -0.001(2) 0.0010(19) -0.001(2)
C6T 0.038(2) 0.056(3) 0.045(3) 0.007(2) 0.009(2) 0.006(2)
C7T 0.048(3) 0.072(4) 0.059(3) -0.012(3) 0.013(2) -0.005(2)
C8T 0.051(3) 0.054(3) 0.075(4) 0.001(3) 0.005(3) 0.003(2)
C1U 0.035(2) 0.065(3) 0.050(3) 0.005(3) -0.003(2) -0.015(2)
C2U 0.040(3) 0.086(4) 0.051(3) 0.022(3) 0.004(2) -0.026(3)
C3U 0.045(3) 0.064(3) 0.055(3) 0.016(3) -0.007(2) -0.016(2)
C4U 0.041(3) 0.065(3) 0.043(3) 0.001(2) -0.008(2) -0.011(2)
C5U 0.042(3) 0.064(3) 0.042(3) 0.010(2) 0.001(2) -0.013(2)
C6U 0.040(3) 0.050(3) 0.051(3) 0.006(2) -0.001(2) -0.012(2)
C7U 0.051(3) 0.092(4) 0.080(4) -0.002(3) 0.015(3) -0.011(3)
C8U 0.065(4) 0.073(4) 0.068(4) 0.000(3) -0.003(3) 0.005(3)
C1V 0.039(2) 0.049(3) 0.028(2) 0.0000(19) -0.0010(19) 0.0038(19)
C2V 0.052(3) 0.042(3) 0.050(3) -0.008(2) -0.004(2) 0.004(2)
C3V 0.048(3) 0.048(3) 0.064(3) -0.001(2) -0.006(2) -0.007(2)
C4V 0.038(2) 0.055(3) 0.040(3) 0.007(2) 0.000(2) 0.003(2)
C5V 0.052(3) 0.037(2) 0.048(3) 0.006(2) -0.001(2) 0.006(2)
C6V 0.041(3) 0.042(3) 0.049(3) 0.005(2) -0.004(2) -0.0048(19)
C7V 0.042(3) 0.086(4) 0.079(4) 0.011(3) 0.005(3) 0.009(3)
C8V 0.041(3) 0.079(4) 0.043(3) 0.004(3) 0.001(2) 0.016(2)
C1W 0.032(2) 0.071(3) 0.037(3) -0.011(2) 0.011(2) -0.011(2)
C2W 0.032(2) 0.088(4) 0.037(3) -0.014(3) 0.002(2) 0.003(2)
C3W 0.041(3) 0.082(4) 0.034(3) 0.000(3) 0.008(2) 0.014(2)
C4W 0.029(2) 0.061(3) 0.038(3) 0.000(2) 0.012(2) 0.0032(19)
C5W 0.030(2) 0.055(3) 0.041(3) 0.001(2) 0.0003(19) -0.0029(19)
C6W 0.038(2) 0.055(3) 0.040(3) 0.002(2) 0.003(2) -0.007(2)
C7W 0.064(3) 0.084(4) 0.050(3) -0.019(3) 0.015(3) -0.029(3)
C8W 0.042(3) 0.060(3) 0.058(3) 0.004(2) 0.013(2) 0.008(2)
C1X 0.044(5) 0.059(5) 0.067(7) 0.021(5) 0.029(5) 0.020(4)
C2X 0.042(5) 0.073(7) 0.057(6) -0.003(5) 0.001(4) 0.020(5)
C3X 0.055(8) 0.069(8) 0.065(7) 0.028(6) 0.028(6) 0.024(5)
C4X 0.029(4) 0.060(5) 0.065(5) 0.011(4) 0.007(3) 0.009(3)
C5X 0.044(4) 0.077(6) 0.053(5) 0.014(5) 0.010(4) 0.022(4)
C6X 0.045(5) 0.064(5) 0.038(5) 0.018(4) 0.020(4) 0.019(4)
C7X 0.066(6) 0.079(6) 0.117(8) -0.018(6) 0.037(5) 0.004(5)
C8X 0.058(5) 0.084(7) 0.131(9) -0.009(6) 0.004(6) -0.009(5)
C1X' 0.054(7) 0.059(7) 0.056(7) -0.001(5) 0.006(5) 0.003(5)
C2X' 0.045(8) 0.048(8) 0.047(8) 0.003(5) 0.006(5) 0.004(5)
C3X' 0.12(2) 0.12(2) 0.12(2) 0.000(5) 0.006(5) 0.001(5)
C4X' 0.066(10) 0.069(10) 0.068(10) -0.001(5) 0.005(5) 0.001(5)
C5X' 0.063(13) 0.063(13) 0.062(13) 0.000(5) 0.003(5) 0.001(5)
C6X' 0.078(12) 0.078(12) 0.079(12) -0.002(5) 0.005(5) 0.001(5)
C7X' 0.082(10) 0.096(10) 0.098(10) -0.013(8) -0.003(8) 0.012(8)
C8X' 0.109(11) 0.106(11) 0.104(11) -0.013(9) -0.002(9) 0.005(9)
C1Y 0.117(6) 0.065(4) 0.047(3) -0.004(3) 0.040(4) -0.036(4)
C2Y 0.054(3) 0.103(5) 0.053(3) 0.006(3) 0.019(3) -0.022(3)
C3Y 0.066(4) 0.071(4) 0.049(3) 0.006(3) 0.016(3) 0.009(3)
C4Y 0.073(4) 0.065(3) 0.041(3) 0.009(3) 0.010(3) -0.018(3)
C5Y 0.050(3) 0.116(6) 0.064(4) 0.055(4) 0.007(3) 0.007(3)
C6Y 0.148(7) 0.053(4) 0.079(5) 0.034(3) 0.075(5) 0.041(4)
C7Y 0.370(16) 0.143(8) 0.102(6) -0.063(6) 0.130(8) -0.169(9)
C8Y 0.215(10) 0.116(6) 0.063(4) -0.012(4) 0.019(5) -0.085(6)
C1Z 0.061(4) 0.052(4) 0.168(8) 0.019(4) 0.002(5) -0.009(3)
C2Z 0.057(4) 0.046(3) 0.136(6) 0.007(4) 0.006(4) 0.008(3)
C3Z 0.060(4) 0.049(3) 0.140(7) 0.007(4) 0.004(4) 0.011(3)
C4Z 0.120(7) 0.054(4) 0.148(8) 0.033(4) 0.061(6) 0.024(4)
C5Z 0.106(7) 0.084(6) 0.215(12) 0.054(7) 0.089(8) 0.018(5)
C6Z 0.077(5) 0.076(5) 0.250(13) 0.058(7) 0.057(8) -0.007(4)
C7Z 0.149(8) 0.058(4) 0.187(10) -0.001(5) -0.056(7) -0.016(4)
C8Z 0.278(14) 0.080(6) 0.160(9) 0.018(6) 0.115(9) 0.031(7)
N1A 0.0185(15) 0.0241(16) 0.0271(17) -0.0005(13) 0.0011(13) -0.0023(11)
N2A 0.0179(15) 0.0163(14) 0.0273(17) -0.0019(12) 0.0003(13) -0.0019(11)
N3A 0.0198(15) 0.0184(14) 0.0220(16) -0.0002(12) 0.0021(12) 0.0021(11)
N4A 0.0200(15) 0.0159(13) 0.0201(16) -0.0014(12) -0.0011(12) 0.0014(11)
N5A 0.014(2) 0.024(2) 0.025(2) 0.000 -0.0002(17) 0.000
N6A 0.018(2) 0.017(2) 0.030(2) 0.000 -0.0021(18) 0.000
N7A 0.014(2) 0.025(2) 0.025(2) 0.000 0.0009(17) 0.000
N8A 0.026(2) 0.017(2) 0.029(2) 0.000 -0.0043(19) 0.000
O1A 0.0342(15) 0.0382(16) 0.0349(16) -0.0110(13) -0.0063(12) 0.0022(12)
O2A 0.0432(16) 0.0265(14) 0.0251(14) 0.0061(11) -0.0085(12) -0.0071(11)
O3A 0.0264(14) 0.0195(13) 0.069(2) 0.0005(13) -0.0130(14) -0.0018(11)
O4A 0.0442(16) 0.0193(13) 0.0383(16) 0.0028(12) -0.0177(13) -0.0010(11)
O5A 0.0221(12) 0.0220(12) 0.0287(14) -0.0032(11) -0.0068(11) 0.0003(10)
O6A 0.0205(12) 0.0209(12) 0.0305(14) -0.0031(11) -0.0081(10) 0.0029(9)
Zn1 0.0176(3) 0.0147(3) 0.0214(3) 0.000 0.0004(2) 0.000
Zn2 0.0170(3) 0.0171(3) 0.0259(3) 0.000 0.0015(2) 0.000

loop_
_atom_type_symbol
_atom_type_description
_atom_type_scat_dispersion_real
_atom_type_scat_dispersion_imag
_atom_type_scat_source
C C 0.0033 0.0016 'International Tables Vol C Tables 4.2.6.8 and 6.1.1.4'
H H 0.0000 0.0000 'International Tables Vol C Tables 4.2.6.8 and 6.1.1.4'
N N 0.0061 0.0033 'International Tables Vol C Tables 4.2.6.8 and 6.1.1.4'
O O 0.0106 0.0060 'International Tables Vol C Tables 4.2.6.8 and 6.1.1.4'
Zn Zn 0.2839 1.4301 'International Tables Vol C Tables 4.2.6.8 and 6.1.1.4'

loop_
_geom_angle_atom_site_label_1
_geom_angle_atom_site_label_2
_geom_angle_atom_site_label_3
_geom_angle
_geom_angle_site_symmetry_1
_geom_angle_site_symmetry_3
N1A C1A C16A 125.8(3) . 2_655
N1A C1A C2A 109.9(3) . .
C16A C1A C2A 124.3(3) 2_655 .
C3A C2A C1A 107.0(3) . .
C2A C3A C4A 106.9(3) . .
N1A C4A C5A 125.2(3) . .
N1A C4A C3A 109.3(3) . .
C5A C4A C3A 125.5(3) . .
C4A C5A C12A 124.8(3) . .
C4A C5A C6A 117.5(3) . .
C12A C5A C6A 117.7(3) . .
C11A C6A C7A 119.3(3) . .
C11A C6A C5A 122.4(3) . .
C7A C6A C5A 118.3(3) . .
C6A C7A C8A 119.9(3) . .
O1A C8A C9A 116.2(3) . .
O1A C8A C7A 123.2(3) . .
C9A C8A C7A 120.6(3) . .
C10A C9A C8A 119.0(4) . .
C9A C10A C11A 120.9(3) . .
C10A C11A C6A 120.2(3) . .
N2A C12A C5A 125.1(3) . .
N2A C12A C13A 109.3(3) . .
C5A C12A C13A 125.4(3) . .
C14A C13A C12A 107.1(3) . .
C13A C14A C15A 107.2(3) . .
N2A C15A C16A 125.4(3) . .
N2A C15A C14A 109.7(3) . .
C16A C15A C14A 124.9(3) . .
C1A C16A C15A 125.5(3) 2_655 .
C1A C16A C17A 117.0(3) 2_655 .
C15A C16A C17A 117.4(3) . .
C22A C17A C18A 120.0(3) . .
C22A C17A C16A 121.2(3) . .
C18A C17A C16A 118.8(3) . .
C19A C18A C17A 119.0(3) . .
C19A C18A C23A 119.9(3) . .
C17A C18A C23A 121.1(3) . .
C18A C19A C20A 122.2(4) . .
C21A C20A C19A 118.3(3) . .
C21A C20A C24A 121.0(3) . .
C19A C20A C24A 120.7(4) . .
C20A C21A C22A 121.6(3) . .
C17A C22A C21A 118.9(3) . .
C17A C22A C25A 120.1(3) . .
C21A C22A C25A 121.0(3) . .
O1A C26A C27A 107.1(3) . .
C26A C27A C28A 115.2(3) . .
C29A C28A C27A 114.3(3) . .
C28A C29A C30A 112.2(3) . .
C31A C30A C29A 112.4(3) . .
O2A C31A C30A 106.7(3) . .
O2A C32A C33A 115.4(3) . .
O2A C32A C37A 124.5(3) . .
C33A C32A C37A 120.0(3) . .
C34A C33A C32A 120.1(3) . .
C33A C34A C35A 120.4(3) . .
C34A C35A C36A 120.0(3) . .
C35A C36A C37A 119.4(3) . .
C35A C36A C42A 120.8(3) . .
C37A C36A C42A 119.8(3) . .
C32A C37A C36A 120.1(3) . .
N3A C38A C47A 125.5(3) . 2_655
N3A C38A C39A 109.5(3) . .
C47A C38A C39A 124.9(3) 2_655 .
C40A C39A C38A 107.1(3) . .
C39A C40A C41A 107.4(3) . .
N3A C41A C42A 125.2(3) . .
N3A C41A C40A 109.2(3) . .
C42A C41A C40A 125.5(3) . .
C41A C42A C43A 125.3(3) . .
C41A C42A C36A 117.5(3) . .
C43A C42A C36A 117.1(3) . .
N4A C43A C42A 125.5(3) . .
N4A C43A C44A 109.5(3) . .
C42A C43A C44A 124.9(3) . .
C45A C44A C43A 106.7(3) . .
C44A C45A C46A 107.4(3) . .
N4A C46A C47A 125.9(3) . .
N4A C46A C45A 109.6(3) . .
C47A C46A C45A 124.4(3) . .
C38A C47A C46A 124.4(3) 2_655 .
C38A C47A C48A 118.5(3) 2_655 .
C46A C47A C48A 117.1(3) . .
C53A C48A C49A 119.6(3) . .
C53A C48A C47A 119.2(3) . .
C49A C48A C47A 121.2(3) . .
C50A C49A C48A 118.9(4) . .
C50A C49A C54A 121.3(3) . .
C48A C49A C54A 119.8(3) . .
C51A C50A C49A 122.2(4) . .
C52A C51A C50A 118.3(3) . .
C52A C51A C55A 120.7(4) . .
C50A C51A C55A 121.0(4) . .
C51A C52A C53A 121.9(4) . .
C52A C53A C48A 119.1(3) . .
C52A C53A C56A 119.7(3) . .
C48A C53A C56A 121.1(3) . .
N5A C57A C58A 122.6(4) . .
C59A C58A C57A 117.9(4) . .
C58A C59A C58A 120.8(4) 2_655 .
C58A C59A N6A 119.6(2) 2_655 .
C58A C59A N6A 119.6(2) . .
O3A C60A N6A 120.3(3) . .
O3A C60A C84A 123.4(3) . .
N6A C60A C84A 116.3(3) . .
N7A C61A C62A 123.7(3) . .
C61A C62A C63A 118.3(3) . .
C62A C63A C62A 118.8(4) . 2_655
C62A C63A N8A 120.6(2) . .
C62A C63A N8A 120.6(2) 2_655 .
O4A C64A N8A 120.3(3) . .
O4A C64A C65A 123.5(3) . .
N8A C64A C65A 116.2(3) . .
C66A C65A C70A 119.9(3) . .
C66A C65A C64A 118.7(3) . .
C70A C65A C64A 121.4(3) . .
C65A C66A C67A 120.2(3) . .
O5A C67A C66A 119.0(3) . .
O5A C67A C68A 119.0(3) . .
C66A C67A C68A 121.8(3) . .
C67A C68A C69A 117.4(3) . .
C67A C68A C95A 125.5(3) . .
C69A C68A C95A 117.1(3) . .
C70A C69A C68A 119.3(2) . 2_655
C70A C69A C68A 119.3(2) . .
C68A C69A C68A 121.4(4) 2_655 .
C69A C70A C65A 120.0(2) . .
C69A C70A C65A 120.0(2) . 2_655
C65A C70A C65A 119.9(4) . 2_655
C72A C71A C76A 120.5(3) . .
C72A C71A O5A 122.9(3) . .
C76A C71A O5A 116.5(3) . .
C71A C72A C73A 119.0(3) . .
C74A C73A C72A 122.2(3) . .
C73A C74A C75A 117.0(3) . .
C73A C74A C77A 122.2(3) . .
C75A C74A C77A 120.7(3) . .
C76A C75A C74A 121.5(3) . .
C71A C76A C75A 119.7(3) . .
C79A C77A C78A 108.9(3) . .
C79A C77A C74A 112.6(3) . .
C78A C77A C74A 110.3(3) . .
C79A C77A C80A 108.0(3) . .
C78A C77A C80A 109.0(4) . .
C74A C77A C80A 107.9(3) . .
C95A C81A C95A 122.7(4) . 2_655
C95A C81A C96A 118.7(2) . 1_565
C95A C81A C96A 118.7(2) 2_655 1_565
O6A C82A C95A 119.6(3) . 1_545
O6A C82A C83A 118.4(3) . .
C95A C82A C83A 121.9(3) 1_545 .
C84A C83A C82A 120.3(3) . .
C83A C84A C96A 120.1(3) . .
C83A C84A C60A 119.3(3) . .
C96A C84A C60A 120.5(3) . .
C86A C85A C90A 120.6(3) . .
C86A C85A O6A 117.0(3) . .
C90A C85A O6A 122.3(3) . .
C85A C86A C87A 119.2(3) . .
C86A C87A C88A 121.7(3) . .
C87A C88A C89A 116.9(3) . .
C87A C88A C91A 122.9(3) . .
C89A C88A C91A 120.2(3) . .
C90A C89A C88A 122.3(3) . .
C89A C90A C85A 119.2(3) . .
C93A C91A C94A 108.6(3) . .
C93A C91A C88A 111.7(3) . .
C94A C91A C88A 109.3(3) . .
C93A C91A C92A 109.8(3) . .
C94A C91A C92A 109.1(3) . .
C88A C91A C92A 108.3(3) . .
C82A C95A C81A 117.7(3) 1_565 .
C82A C95A C68A 125.5(3) 1_565 .
C81A C95A C68A 116.8(3) . .
C84A C96A C84A 120.7(5) 2_655 .
C84A C96A C81A 119.6(2) 2_655 1_545
C84A C96A C81A 119.6(2) . 1_545
C6B C1B C2B 121.6(6) . .
C6B C1B C5B 119.4(6) . .
C2B C1B C5B 107.3(5) . .
C9B C2B C3B 118.8(6) . .
C9B C2B C1B 117.9(6) . .
C3B C2B C1B 111.0(5) . .
C12B C3B C2B 120.7(6) . .
C12B C3B C4B 118.7(6) . .
C2B C3B C4B 108.1(5) . .
C15B C4B C3B 120.4(6) . .
C15B C4B C5B 121.1(6) . .
C3B C4B C5B 106.1(5) . .
C18B C5B C1B 120.2(6) . .
C18B C5B C4B 119.7(7) . .
C1B C5B C4B 107.6(5) . .
C1B C6B C20B 119.6(6) . .
C1B C6B C7B 118.9(6) . .
C20B C6B C7B 109.4(6) . .
C8B C7B C6B 120.5(6) . .
C8B C7B C28B 119.9(6) . .
C6B C7B C28B 107.2(6) . .
C7B C8B C9B 121.7(7) . .
C7B C8B C21B 119.6(7) . .
C9B C8B C21B 106.7(6) . .
C2B C9B C10B 119.6(6) . .
C2B C9B C8B 119.3(6) . .
C10B C9B C8B 109.7(6) . .
C11B C10B C9B 121.1(6) . .
C11B C10B C22B 118.9(6) . .
C9B C10B C22B 107.6(6) . .
C10B C11B C12B 120.6(6) . .
C10B C11B C23B 119.9(6) . .
C12B C11B C23B 107.6(5) . .
C3B C12B C13B 120.2(6) . .
C3B C12B C11B 119.3(6) . .
C13B C12B C11B 108.6(5) . .
C14B C13B C12B 119.7(5) . .
C14B C13B C24B 120.1(5) . .
C12B C13B C24B 108.7(5) . .
C13B C14B C15B 121.2(6) . .
C13B C14B C25B 119.2(5) . .
C15B C14B C25B 106.6(6) . .
C4B C15B C14B 119.7(6) . .
C4B C15B C16B 118.5(6) . .
C14B C15B C16B 110.7(6) . .
C17B C16B C26B 119.9(6) . .
C17B C16B C15B 120.5(6) . .
C26B C16B C15B 106.5(6) . .
C16B C17B C29B 119.5(6) . 2_655
C16B C17B C18B 121.8(6) . .
C29B C17B C18B 107.5(6) 2_655 .
C5B C18B C19B 119.4(7) . .
C5B C18B C17B 118.3(6) . .
C19B C18B C17B 110.5(6) . .
C20B C19B C18B 121.9(6) . .
C20B C19B C30B 119.5(5) . .
C18B C19B C30B 106.1(6) . .
C19B C20B C6B 119.4(6) . .
C19B C20B C27B 120.2(5) . .
C6B C20B C27B 108.2(6) . .
C29B C21B C22B 121.1(6) . .
C29B C21B C8B 118.1(7) . .
C22B C21B C8B 108.1(6) . .
C26B C22B C21B 120.6(6) 2_655 .
C26B C22B C10B 119.7(6) 2_655 .
C21B C22B C10B 107.8(6) . .
C25B C23B C24B 121.7(6) 2_655 .
C25B C23B C11B 120.1(6) 2_655 .
C24B C23B C11B 105.8(5) . .
C24B C24B C23B 121.2(6) 2_655 .
C24B C24B C13B 117.8(7) 2_655 .
C23B C24B C13B 109.4(5) . .
C23B C25B C14B 119.9(6) 2_655 .
C23B C25B C26B 120.5(6) 2_655 .
C14B C25B C26B 108.3(6) . .
C22B C26B C16B 119.8(6) 2_655 .
C22B C26B C25B 120.8(6) 2_655 .
C16B C26B C25B 107.7(6) . .
C27B C27B C28B 121.6(7) 2_655 .
C27B C27B C20B 117.0(7) 2_655 .
C28B C27B C20B 109.6(5) . .
C30B C28B C27B 122.6(7) 2_655 .
C30B C28B C7B 119.9(6) 2_655 .
C27B C28B C7B 105.7(6) . .
C21B C29B C17B 119.1(6) . 2_655
C21B C29B C30B 122.3(7) . 2_655
C17B C29B C30B 106.6(6) 2_655 2_655
C28B C30B C19B 119.0(7) 2_655 .
C28B C30B C29B 120.2(7) 2_655 2_655
C19B C30B C29B 109.4(6) . 2_655
C2S C1S C6S 116.8(4) . .
C2S C1S C8S 121.8(4) . .
C6S C1S C8S 121.4(4) . .
C1S C2S C3S 121.4(4) . .
C4S C3S C2S 121.4(4) . .
C3S C4S C5S 117.3(4) . .
C3S C4S C7S 122.4(4) . .
C5S C4S C7S 120.3(4) . .
C6S C5S C4S 120.8(4) . .
C5S C6S C1S 122.3(4) . .
C2T C1T C6T 117.7(4) . .
C2T C1T C7T 121.3(4) . .
C6T C1T C7T 120.9(4) . .
C1T C2T C3T 121.1(4) . .
C2T C3T C4T 121.8(4) . .
C5T C4T C3T 116.8(4) . .
C5T C4T C8T 121.4(4) . .
C3T C4T C8T 121.8(4) . .
C6T C5T C4T 121.5(4) . .
C5T C6T C1T 120.9(4) . .
C2U C1U C6U 117.8(5) . .
C2U C1U C7U 121.6(4) . .
C6U C1U C7U 120.5(5) . .
C1U C2U C3U 121.3(4) . .
C4U C3U C2U 120.8(5) . .
C3U C4U C5U 117.8(5) . .
C3U C4U C8U 121.5(5) . .
C5U C4U C8U 120.8(4) . .
C6U C5U C4U 121.0(4) . .
C5U C6U C1U 121.2(4) . .
C6V C1V C2V 117.3(4) . .
C6V C1V C8V 121.3(4) . .
C2V C1V C8V 121.4(4) . .
C1V C2V C3V 121.8(4) . .
C2V C3V C4V 121.0(4) . .
C5V C4V C3V 117.3(4) . .
C5V C4V C7V 120.9(4) . .
C3V C4V C7V 121.8(4) . .
C4V C5V C6V 121.2(4) . .
C1V C6V C5V 121.4(4) . .
C6W C1W C2W 117.7(4) . .
C6W C1W C7W 121.5(5) . .
C2W C1W C7W 120.8(4) . .
C1W C2W C3W 120.9(4) . .
C2W C3W C4W 121.7(5) . .
C5W C4W C3W 116.3(4) . .
C5W C4W C8W 122.0(4) . .
C3W C4W C8W 121.7(4) . .
C6W C5W C4W 122.5(4) . .
C5W C6W C1W 121.0(4) . .
C2X C1X C6X 118.1(9) . .
C2X C1X C7X 122.5(9) . .
C6X C1X C7X 119.4(9) . .
C1X C2X C3X 120.2(9) . .
C2X C3X C4X 121.5(10) . .
C5X C4X C3X 116.0(7) . .
C5X C4X C8X 122.4(8) . .
C3X C4X C8X 121.6(8) . .
C6X C5X C4X 123.2(8) . .
C5X C6X C1X 120.9(9) . .
C2X' C1X' C6X' 118.1(10) . .
C2X' C1X' C7X' 122.2(10) . .
C6X' C1X' C7X' 119.7(11) . .
C1X' C2X' C3X' 120.3(11) . .
C2X' C3X' C4X' 121.4(12) . .
C5X' C4X' C3X' 115.9(9) . .
C5X' C4X' C8X' 122.7(10) . .
C3X' C4X' C8X' 121.5(9) . .
C6X' C5X' C4X' 123.3(10) . .
C5X' C6X' C1X' 120.9(10) . .
C2Y C1Y C6Y 117.3(6) . .
C2Y C1Y C7Y 125.0(9) . .
C6Y C1Y C7Y 117.7(8) . .
C1Y C2Y C3Y 124.4(6) . .
C2Y C3Y C4Y 121.9(6) . .
C3Y C4Y C5Y 118.0(5) . .
C3Y C4Y C8Y 121.4(6) . .
C5Y C4Y C8Y 120.6(6) . .
C4Y C5Y C6Y 120.5(6) . .
C5Y C6Y C1Y 117.9(5) . .
C6Z C1Z C2Z 116.1(9) . .
C6Z C1Z C7Z 120.5(8) . .
C2Z C1Z C7Z 123.4(8) . .
C1Z C2Z C3Z 123.4(7) . .
C4Z C3Z C2Z 121.1(7) . .
C3Z C4Z C5Z 115.1(9) . .
C3Z C4Z C8Z 121.7(9) . .
C5Z C4Z C8Z 123.2(9) . .
C6Z C5Z C4Z 118.2(8) . .
C1Z C6Z C5Z 125.9(10) . .
C1A N1A C4A 106.8(3) . .
C1A N1A Zn2 124.4(2) . .
C4A N1A Zn2 128.2(2) . .
C15A N2A C12A 106.7(3) . .
C15A N2A Zn2 123.9(2) . .
C12A N2A Zn2 127.8(2) . .
C38A N3A C41A 106.7(3) . .
C38A N3A Zn1 125.6(2) . .
C41A N3A Zn1 127.2(2) . .
C46A N4A C43A 106.8(3) . .
C46A N4A Zn1 125.3(2) . .
C43A N4A Zn1 127.3(2) . .
C57A N5A C57A 118.3(4) 2_655 .
C57A N5A Zn2 120.9(2) 2_655 .
C57A N5A Zn2 120.9(2) . .
C60A N6A C60A 125.3(4) . 2_655
C60A N6A C59A 117.33(19) . .
C60A N6A C59A 117.33(19) 2_655 .
C61A N7A C61A 117.2(4) . 2_655
C61A N7A Zn1 121.4(2) . .
C61A N7A Zn1 121.4(2) 2_655 .
C64A N8A C64A 124.9(4) 2_655 .
C64A N8A C63A 117.6(2) 2_655 .
C64A N8A C63A 117.6(2) . .
C8A O1A C26A 117.0(3) . .
C32A O2A C31A 118.1(3) . .
C67A O5A C71A 118.9(3) . .
C82A O6A C85A 116.9(3) . .
N4A Zn1 N4A 162.35(15) . 2_655
N4A Zn1 N3A 88.50(11) . 2_655
N4A Zn1 N3A 89.00(11) 2_655 2_655
N4A Zn1 N3A 89.00(11) . .
N4A Zn1 N3A 88.51(11) 2_655 .
N3A Zn1 N3A 163.69(15) 2_655 .
N4A Zn1 N7A 98.82(7) . .
N4A Zn1 N7A 98.83(7) 2_655 .
N3A Zn1 N7A 98.15(7) 2_655 .
N3A Zn1 N7A 98.15(7) . .
N2A Zn2 N2A 165.51(15) 2_655 .
N2A Zn2 N1A 88.33(11) 2_655 2_655
N2A Zn2 N1A 89.88(11) . 2_655
N2A Zn2 N1A 89.88(11) 2_655 .
N2A Zn2 N1A 88.33(11) . .
N1A Zn2 N1A 165.76(15) 2_655 .
N2A Zn2 N5A 97.25(7) 2_655 .
N2A Zn2 N5A 97.24(7) . .
N1A Zn2 N5A 97.12(8) 2_655 .
N1A Zn2 N5A 97.12(8) . .

loop_
_geom_bond_atom_site_label_1
_geom_bond_atom_site_label_2
_geom_bond_distance
_geom_bond_site_symmetry_2
C1A N1A 1.362(4) .
C1A C16A 1.396(5) 2_655
C1A C2A 1.436(5) .
C2A C3A 1.356(5) .
C3A C4A 1.441(5) .
C4A N1A 1.372(5) .
C4A C5A 1.401(5) .
C5A C12A 1.415(5) .
C5A C6A 1.494(5) .
C6A C11A 1.390(5) .
C6A C7A 1.392(5) .
C7A C8A 1.393(5) .
C8A O1A 1.365(4) .
C8A C9A 1.390(5) .
C9A C10A 1.378(5) .
C10A C11A 1.387(5) .
C12A N2A 1.375(4) .
C12A C13A 1.440(5) .
C13A C14A 1.355(5) .
C14A C15A 1.433(5) .
C15A N2A 1.371(4) .
C15A C16A 1.411(5) .
C16A C1A 1.396(5) 2_655
C16A C17A 1.498(5) .
C17A C22A 1.397(5) .
C17A C18A 1.401(5) .
C18A C19A 1.383(5) .
C18A C23A 1.506(5) .
C19A C20A 1.383(5) .
C20A C21A 1.380(5) .
C20A C24A 1.518(5) .
C21A C22A 1.399(5) .
C22A C25A 1.504(5) .
C26A O1A 1.437(4) .
C26A C27A 1.499(5) .
C27A C28A 1.521(5) .
C28A C29A 1.509(5) .
C29A C30A 1.524(5) .
C30A C31A 1.503(5) .
C31A O2A 1.437(4) .
C32A O2A 1.368(4) .
C32A C33A 1.386(5) .
C32A C37A 1.388(5) .
C33A C34A 1.377(5) .
C34A C35A 1.389(5) .
C35A C36A 1.390(5) .
C36A C37A 1.396(5) .
C36A C42A 1.488(5) .
C38A N3A 1.366(4) .
C38A C47A 1.399(5) 2_655
C38A C39A 1.444(5) .
C39A C40A 1.346(5) .
C40A C41A 1.440(5) .
C41A N3A 1.377(4) .
C41A C42A 1.399(5) .
C42A C43A 1.418(4) .
C43A N4A 1.368(4) .
C43A C44A 1.443(5) .
C44A C45A 1.351(5) .
C45A C46A 1.434(5) .
C46A N4A 1.366(4) .
C46A C47A 1.408(5) .
C47A C38A 1.399(5) 2_655
C47A C48A 1.498(5) .
C48A C53A 1.404(5) .
C48A C49A 1.407(5) .
C49A C50A 1.386(5) .
C49A C54A 1.505(5) .
C50A C51A 1.382(6) .
C51A C52A 1.380(6) .
C51A C55A 1.517(5) .
C52A C53A 1.388(5) .
C53A C56A 1.507(5) .
C57A N5A 1.336(4) .
C57A C58A 1.374(5) .
C58A C59A 1.366(4) .
C59A C58A 1.366(4) 2_655
C59A N6A 1.439(6) .
C60A O3A 1.204(4) .
C60A N6A 1.404(4) .
C60A C84A 1.478(5) .
C61A N7A 1.330(4) .
C61A C62A 1.384(5) .
C62A C63A 1.385(4) .
C63A C62A 1.385(4) 2_655
C63A N8A 1.426(6) .
C64A O4A 1.217(4) .
C64A N8A 1.413(4) .
C64A C65A 1.466(5) .
C65A C66A 1.379(5) .
C65A C70A 1.407(4) .
C66A C67A 1.387(5) .
C67A O5A 1.379(4) .
C67A C68A 1.389(5) .
C68A C69A 1.442(4) .
C68A C95A 1.465(4) .
C69A C70A 1.396(6) .
C69A C68A 1.442(4) 2_655
C70A C65A 1.407(4) 2_655
C71A C72A 1.373(5) .
C71A C76A 1.375(5) .
C71A O5A 1.403(4) .
C72A C73A 1.394(5) .
C73A C74A 1.384(5) .
C74A C75A 1.390(5) .
C74A C77A 1.535(5) .
C75A C76A 1.389(5) .
C77A C79A 1.514(5) .
C77A C78A 1.526(5) .
C77A C80A 1.542(5) .
C81A C95A 1.429(4) .
C81A C95A 1.429(4) 2_655
C81A C96A 1.436(6) 1_565
C82A O6A 1.369(4) .
C82A C95A 1.395(5) 1_545
C82A C83A 1.401(5) .
C83A C84A 1.366(5) .
C84A C96A 1.406(4) .
C85A C86A 1.379(5) .
C85A C90A 1.381(5) .
C85A O6A 1.406(4) .
C86A C87A 1.391(5) .
C87A C88A 1.394(5) .
C88A C89A 1.395(5) .
C88A C91A 1.535(5) .
C89A C90A 1.378(5) .
C91A C93A 1.521(5) .
C91A C94A 1.535(6) .
C91A C92A 1.541(6) .
C95A C82A 1.395(5) 1_565
C96A C84A 1.406(4) 2_655
C96A C81A 1.435(6) 1_545
C1B C6B 1.403(7) .
C1B C2B 1.438(8) .
C1B C5B 1.470(8) .
C2B C9B 1.424(8) .
C2B C3B 1.432(8) .
C3B C12B 1.389(7) .
C3B C4B 1.477(8) .
C4B C15B 1.349(8) .
C4B C5B 1.511(8) .
C5B C18B 1.357(8) .
C6B C20B 1.421(8) .
C6B C7B 1.442(8) .
C7B C8B 1.351(8) .
C7B C28B 1.522(9) .
C8B C9B 1.446(9) .
C8B C21B 1.495(9) .
C9B C10B 1.424(8) .
C10B C11B 1.355(8) .
C10B C22B 1.495(9) .
C11B C12B 1.448(8) .
C11B C23B 1.508(8) .
C12B C13B 1.417(8) .
C13B C14B 1.387(8) .
C13B C24B 1.455(7) .
C14B C15B 1.425(8) .
C14B C25B 1.454(8) .
C15B C16B 1.459(8) .
C16B C17B 1.370(8) .
C16B C26B 1.443(9) .
C17B C29B 1.451(9) 2_655
C17B C18B 1.459(9) .
C18B C19B 1.426(8) .
C19B C20B 1.389(8) .
C19B C30B 1.462(9) .
C20B C27B 1.464(8) .
C21B C29B 1.352(9) .
C21B C22B 1.424(9) .
C22B C26B 1.343(8) 2_655
C23B C25B 1.310(8) 2_655
C23B C24B 1.433(8) .
C24B C24B 1.363(10) 2_655
C25B C23B 1.310(8) 2_655
C25B C26B 1.476(8) .
C26B C22B 1.343(8) 2_655
C27B C27B 1.359(11) 2_655
C27B C28B 1.433(8) .
C28B C30B 1.300(8) 2_655
C29B C17B 1.452(9) 2_655
C29B C30B 1.472(8) 2_655
C30B C28B 1.300(8) 2_655
C30B C29B 1.472(8) 2_655
C1S C2S 1.371(6) .
C1S C6S 1.380(6) .
C1S C8S 1.505(6) .
C2S C3S 1.385(6) .
C3S C4S 1.375(6) .
C4S C5S 1.386(6) .
C4S C7S 1.500(6) .
C5S C6S 1.367(6) .
C1T C2T 1.374(6) .
C1T C6T 1.396(6) .
C1T C7T 1.520(6) .
C2T C3T 1.377(6) .
C3T C4T 1.395(6) .
C4T C5T 1.383(6) .
C4T C8T 1.497(6) .
C5T C6T 1.382(6) .
C1U C2U 1.374(7) .
C1U C6U 1.381(6) .
C1U C7U 1.512(7) .
C2U C3U 1.387(7) .
C3U C4U 1.382(6) .
C4U C5U 1.386(6) .
C4U C8U 1.499(7) .
C5U C6U 1.380(6) .
C1V C6V 1.373(6) .
C1V C2V 1.372(6) .
C1V C8V 1.504(6) .
C2V C3V 1.374(6) .
C3V C4V 1.386(6) .
C4V C5V 1.373(6) .
C4V C7V 1.521(6) .
C5V C6V 1.386(6) .
C1W C6W 1.380(6) .
C1W C2W 1.386(7) .
C1W C7W 1.502(7) .
C2W C3W 1.388(7) .
C3W C4W 1.393(6) .
C4W C5W 1.381(6) .
C4W C8W 1.494(6) .
C5W C6W 1.379(6) .
C1X C2X 1.366(14) .
C1X C6X 1.405(11) .
C1X C7X 1.523(11) .
C2X C3X 1.388(14) .
C3X C4X 1.398(15) .
C4X C5X 1.384(12) .
C4X C8X 1.505(10) .
C5X C6X 1.324(14) .
C1X' C2X' 1.365(14) .
C1X' C6X' 1.405(12) .
C1X' C7X' 1.524(12) .
C2X' C3X' 1.387(15) .
C3X' C4X' 1.398(16) .
C4X' C5X' 1.384(13) .
C4X' C8X' 1.505(11) .
C5X' C6X' 1.324(15) .
C1Y C2Y 1.321(8) .
C1Y C6Y 1.424(9) .
C1Y C7Y 1.494(8) .
C2Y C3Y 1.325(8) .
C3Y C4Y 1.347(7) .
C4Y C5Y 1.375(8) .
C4Y C8Y 1.524(8) .
C5Y C6Y 1.422(9) .
C1Z C6Z 1.311(11) .
C1Z C2Z 1.363(8) .
C1Z C7Z 1.509(11) .
C2Z C3Z 1.406(9) .
C3Z C4Z 1.374(9) .
C4Z C5Z 1.474(12) .
C4Z C8Z 1.490(12) .
C5Z C6Z 1.393(13) .
N1A Zn2 2.058(3) .
N2A Zn2 2.047(3) .
N3A Zn1 2.063(3) .
N4A Zn1 2.055(3) .
N5A C57A 1.336(4) 2_655
N5A Zn2 2.126(4) .
N6A C60A 1.404(4) 2_655
N7A C61A 1.330(4) 2_655
N7A Zn1 2.146(4) .
N8A C64A 1.413(4) 2_655
Zn1 N4A 2.055(3) 2_655
Zn1 N3A 2.063(3) 2_655
Zn2 N2A 2.047(3) 2_655
Zn2 N1A 2.058(3) 2_655

loop_
_geom_torsion_atom_site_label_1
_geom_torsion_atom_site_label_2
_geom_torsion_atom_site_label_3
_geom_torsion_atom_site_label_4
_geom_torsion
_geom_torsion_site_symmetry_1
_geom_torsion_site_symmetry_4
N1A C1A C2A C3A -0.9(4) . .
C16A C1A C2A C3A 177.6(3) 2_655 .
C1A C2A C3A C4A 2.7(4) . .
C2A C3A C4A N1A -3.7(4) . .
C2A C3A C4A C5A 173.9(3) . .
N1A C4A C5A C12A 2.5(5) . .
C3A C4A C5A C12A -174.7(3) . .
N1A C4A C5A C6A -178.8(3) . .
C3A C4A C5A C6A 4.0(5) . .
C4A C5A C6A C11A -57.8(5) . .
C12A C5A C6A C11A 121.0(4) . .
C4A C5A C6A C7A 119.9(4) . .
C12A C5A C6A C7A -61.3(4) . .
C11A C6A C7A C8A 0.1(5) . .
C5A C6A C7A C8A -177.7(3) . .
C6A C7A C8A O1A -178.4(3) . .
C6A C7A C8A C9A 2.0(5) . .
O1A C8A C9A C10A 178.0(3) . .
C7A C8A C9A C10A -2.3(5) . .
C8A C9A C10A C11A 0.6(6) . .
C9A C10A C11A C6A 1.4(6) . .
C7A C6A C11A C10A -1.8(5) . .
C5A C6A C11A C10A 175.9(3) . .
C4A C5A C12A N2A -6.1(5) . .
C6A C5A C12A N2A 175.1(3) . .
C4A C5A C12A C13A 169.5(3) . .
C6A C5A C12A C13A -9.2(5) . .
N2A C12A C13A C14A 1.7(4) . .
C5A C12A C13A C14A -174.5(3) . .
C12A C13A C14A C15A -2.0(4) . .
C13A C14A C15A N2A 1.7(4) . .
C13A C14A C15A C16A -177.2(3) . .
N2A C15A C16A C1A -5.4(5) . 2_655
C14A C15A C16A C1A 173.4(3) . 2_655
N2A C15A C16A C17A 171.5(3) . .
C14A C15A C16A C17A -9.7(5) . .
C1A C16A C17A C22A -87.4(4) 2_655 .
C15A C16A C17A C22A 95.4(4) . .
C1A C16A C17A C18A 91.4(4) 2_655 .
C15A C16A C17A C18A -85.8(4) . .
C22A C17A C18A C19A -0.9(5) . .
C16A C17A C18A C19A -179.7(3) . .
C22A C17A C18A C23A 178.2(4) . .
C16A C17A C18A C23A -0.6(5) . .
C17A C18A C19A C20A -0.6(6) . .
C23A C18A C19A C20A -179.8(4) . .
C18A C19A C20A C21A 1.3(6) . .
C18A C19A C20A C24A -179.6(4) . .
C19A C20A C21A C22A -0.4(6) . .
C24A C20A C21A C22A -179.5(4) . .
C18A C17A C22A C21A 1.8(6) . .
C16A C17A C22A C21A -179.4(3) . .
C18A C17A C22A C25A -176.8(4) . .
C16A C17A C22A C25A 2.0(6) . .
C20A C21A C22A C17A -1.1(6) . .
C20A C21A C22A C25A 177.5(4) . .
O1A C26A C27A C28A 68.7(4) . .
C26A C27A C28A C29A 65.2(4) . .
C27A C28A C29A C30A 172.2(3) . .
C28A C29A C30A C31A -177.4(3) . .
C29A C30A C31A O2A -179.5(3) . .
O2A C32A C33A C34A 179.5(3) . .
C37A C32A C33A C34A -0.4(5) . .
C32A C33A C34A C35A 0.9(5) . .
C33A C34A C35A C36A -0.5(5) . .
C34A C35A C36A C37A -0.4(5) . .
C34A C35A C36A C42A 179.3(3) . .
O2A C32A C37A C36A 179.7(3) . .
C33A C32A C37A C36A -0.4(5) . .
C35A C36A C37A C32A 0.8(5) . .
C42A C36A C37A C32A -178.8(3) . .
N3A C38A C39A C40A 1.0(4) . .
C47A C38A C39A C40A -176.4(3) 2_655 .
C38A C39A C40A C41A -2.5(4) . .
C39A C40A C41A N3A 3.2(4) . .
C39A C40A C41A C42A -176.9(3) . .
N3A C41A C42A C43A -0.8(5) . .
C40A C41A C42A C43A 179.3(3) . .
N3A C41A C42A C36A -177.8(3) . .
C40A C41A C42A C36A 2.3(5) . .
C35A C36A C42A C41A 64.8(4) . .
C37A C36A C42A C41A -115.5(3) . .
C35A C36A C42A C43A -112.4(3) . .
C37A C36A C42A C43A 67.2(4) . .
C41A C42A C43A N4A 0.5(5) . .
C36A C42A C43A N4A 177.4(3) . .
C41A C42A C43A C44A -175.4(3) . .
C36A C42A C43A C44A 1.5(5) . .
N4A C43A C44A C45A -1.3(4) . .
C42A C43A C44A C45A 175.1(3) . .
C43A C44A C45A C46A 1.0(4) . .
C44A C45A C46A N4A -0.3(4) . .
C44A C45A C46A C47A 177.0(3) . .
N4A C46A C47A C38A 9.0(5) . 2_655
C45A C46A C47A C38A -167.9(3) . 2_655
N4A C46A C47A C48A -170.3(3) . .
C45A C46A C47A C48A 12.8(5) . .
C38A C47A C48A C53A -92.0(4) 2_655 .
C46A C47A C48A C53A 87.4(4) . .
C38A C47A C48A C49A 90.2(4) 2_655 .
C46A C47A C48A C49A -90.5(4) . .
C53A C48A C49A C50A -0.7(5) . .
C47A C48A C49A C50A 177.2(3) . .
C53A C48A C49A C54A -179.9(3) . .
C47A C48A C49A C54A -2.0(5) . .
C48A C49A C50A C51A 0.6(6) . .
C54A C49A C50A C51A 179.8(4) . .
C49A C50A C51A C52A -0.4(6) . .
C49A C50A C51A C55A 179.4(4) . .
C50A C51A C52A C53A 0.3(6) . .
C55A C51A C52A C53A -179.5(4) . .
C51A C52A C53A C48A -0.3(6) . .
C51A C52A C53A C56A -179.4(4) . .
C49A C48A C53A C52A 0.5(5) . .
C47A C48A C53A C52A -177.4(3) . .
C49A C48A C53A C56A 179.6(3) . .
C47A C48A C53A C56A 1.7(5) . .
N5A C57A C58A C59A 0.8(5) . .
C57A C58A C59A C58A -0.4(2) . 2_655
C57A C58A C59A N6A 179.6(2) . .
N7A C61A C62A C63A -1.6(5) . .
C61A C62A C63A C62A 0.7(2) . 2_655
C61A C62A C63A N8A -179.3(2) . .
O4A C64A C65A C66A -1.6(6) . .
N8A C64A C65A C66A 179.0(3) . .
O4A C64A C65A C70A -178.3(3) . .
N8A C64A C65A C70A 2.3(5) . .
C70A C65A C66A C67A -6.5(5) . .
C64A C65A C66A C67A 176.7(3) . .
C65A C66A C67A O5A 173.8(3) . .
C65A C66A C67A C68A 0.1(5) . .
O5A C67A C68A C69A -163.6(3) . .
C66A C67A C68A C69A 10.1(5) . .
O5A C67A C68A C95A 15.2(5) . .
C66A C67A C68A C95A -171.1(3) . .
C67A C68A C69A C70A -14.3(3) . .
C95A C68A C69A C70A 166.9(2) . .
C67A C68A C69A C68A 165.8(3) . 2_655
C95A C68A C69A C68A -13.1(2) . 2_655
C68A C69A C70A C65A -171.7(2) 2_655 .
C68A C69A C70A C65A 8.3(2) . .
C68A C69A C70A C65A 8.3(2) 2_655 2_655
C68A C69A C70A C65A -171.7(2) . 2_655
C66A C65A C70A C69A 2.1(4) . .
C64A C65A C70A C69A 178.8(2) . .
C66A C65A C70A C65A -177.9(4) . 2_655
C64A C65A C70A C65A -1.2(2) . 2_655
C76A C71A C72A C73A 1.3(5) . .
O5A C71A C72A C73A 176.5(3) . .
C71A C72A C73A C74A -0.2(5) . .
C72A C73A C74A C75A -1.4(5) . .
C72A C73A C74A C77A -177.9(3) . .
C73A C74A C75A C76A 1.9(5) . .
C77A C74A C75A C76A 178.5(3) . .
C72A C71A C76A C75A -0.8(5) . .
O5A C71A C76A C75A -176.3(3) . .
C74A C75A C76A C71A -0.9(5) . .
C73A C74A C77A C79A -12.0(5) . .
C75A C74A C77A C79A 171.5(3) . .
C73A C74A C77A C78A -133.9(4) . .
C75A C74A C77A C78A 49.6(5) . .
C73A C74A C77A C80A 107.1(4) . .
C75A C74A C77A C80A -69.4(4) . .
O6A C82A C83A C84A 179.4(3) . .
C95A C82A C83A C84A 4.4(6) 1_545 .
C82A C83A C84A C96A -7.6(5) . .
C82A C83A C84A C60A 174.9(3) . .
O3A C60A C84A C83A 3.0(6) . .
N6A C60A C84A C83A -176.6(3) . .
O3A C60A C84A C96A -174.5(3) . .
N6A C60A C84A C96A 5.9(5) . .
C90A C85A C86A C87A -2.8(5) . .
O6A C85A C86A C87A -178.9(3) . .
C85A C86A C87A C88A -0.5(5) . .
C86A C87A C88A C89A 2.7(5) . .
C86A C87A C88A C91A -177.4(3) . .
C87A C88A C89A C90A -1.6(5) . .
C91A C88A C89A C90A 178.5(3) . .
C88A C89A C90A C85A -1.6(6) . .
C86A C85A C90A C89A 3.8(5) . .
O6A C85A C90A C89A 179.7(3) . .
C87A C88A C91A C93A 3.5(5) . .
C89A C88A C91A C93A -176.6(3) . .
C87A C88A C91A C94A 123.7(4) . .
C89A C88A C91A C94A -56.4(5) . .
C87A C88A C91A C92A -117.5(4) . .
C89A C88A C91A C92A 62.4(4) . .
C95A C81A C95A C82A 165.4(4) 2_655 1_565
C96A C81A C95A C82A -14.6(4) 1_565 1_565
C95A C81A C95A C68A -13.1(2) 2_655 .
C96A C81A C95A C68A 166.9(2) 1_565 .
C67A C68A C95A C82A 28.8(6) . 1_565
C69A C68A C95A C82A -152.4(3) . 1_565
C67A C68A C95A C81A -152.8(3) . .
C69A C68A C95A C81A 26.0(4) . .
C83A C84A C96A C84A 179.5(4) . 2_655
C60A C84A C96A C84A -3.0(2) . 2_655
C83A C84A C96A C81A -0.5(4) . 1_545
C60A C84A C96A C81A 177.0(2) . 1_545
C6B C1B C2B C9B 0.2(7) . .
C5B C1B C2B C9B 142.9(5) . .
C6B C1B C2B C3B -141.7(5) . .
C5B C1B C2B C3B 1.0(5) . .
C9B C2B C3B C12B -0.7(7) . .
C1B C2B C3B C12B 140.9(5) . .
C9B C2B C3B C4B -142.1(5) . .
C1B C2B C3B C4B -0.5(5) . .
C12B C3B C4B C15B -0.2(7) . .
C2B C3B C4B C15B 142.1(5) . .
C12B C3B C4B C5B -142.5(5) . .
C2B C3B C4B C5B -0.2(5) . .
C6B C1B C5B C18B 0.7(7) . .
C2B C1B C5B C18B -143.0(5) . .
C6B C1B C5B C4B 142.6(5) . .
C2B C1B C5B C4B -1.1(5) . .
C15B C4B C5B C18B 1.0(8) . .
C3B C4B C5B C18B 142.9(5) . .
C15B C4B C5B C1B -141.2(5) . .
C3B C4B C5B C1B 0.8(5) . .
C2B C1B C6B C20B 138.1(5) . .
C5B C1B C6B C20B -0.2(7) . .
C2B C1B C6B C7B -0.4(7) . .
C5B C1B C6B C7B -138.8(5) . .
C1B C6B C7B C8B -0.1(8) . .
C20B C6B C7B C8B -142.5(5) . .
C1B C6B C7B C28B 141.8(5) . .
C20B C6B C7B C28B -0.6(5) . .
C6B C7B C8B C9B 0.8(8) . .
C28B C7B C8B C9B -136.4(6) . .
C6B C7B C8B C21B 138.6(6) . .
C28B C7B C8B C21B 1.4(8) . .
C3B C2B C9B C10B -0.4(7) . .
C1B C2B C9B C10B -139.4(5) . .
C3B C2B C9B C8B 139.4(5) . .
C1B C2B C9B C8B 0.4(7) . .
C7B C8B C9B C2B -1.0(8) . .
C21B C8B C9B C2B -143.4(5) . .
C7B C8B C9B C10B 142.4(6) . .
C21B C8B C9B C10B 0.0(6) . .
C2B C9B C10B C11B 1.2(8) . .
C8B C9B C10B C11B -142.0(6) . .
C2B C9B C10B C22B 142.8(5) . .
C8B C9B C10B C22B -0.5(6) . .
C9B C10B C11B C12B -0.9(8) . .
C22B C10B C11B C12B -138.3(5) . .
C9B C10B C11B C23B 137.2(6) . .
C22B C10B C11B C23B -0.2(7) . .
C2B C3B C12B C13B -137.6(5) . .
C4B C3B C12B C13B -0.1(7) . .
C2B C3B C12B C11B 1.0(7) . .
C4B C3B C12B C11B 138.4(5) . .
C10B C11B C12B C3B -0.2(7) . .
C23B C11B C12B C3B -142.8(5) . .
C10B C11B C12B C13B 142.7(5) . .
C23B C11B C12B C13B 0.1(5) . .
C3B C12B C13B C14B -0.9(7) . .
C11B C12B C13B C14B -143.4(5) . .
C3B C12B C13B C24B 142.5(5) . .
C11B C12B C13B C24B 0.0(5) . .
C12B C13B C14B C15B 2.3(7) . .
C24B C13B C14B C15B -137.0(5) . .
C12B C13B C14B C25B 138.5(5) . .
C24B C13B C14B C25B -0.7(7) . .
C3B C4B C15B C14B 1.5(8) . .
C5B C4B C15B C14B 138.1(6) . .
C3B C4B C15B C16B -139.3(5) . .
C5B C4B C15B C16B -2.6(8) . .
C13B C14B C15B C4B -2.5(8) . .
C25B C14B C15B C4B -143.5(5) . .
C13B C14B C15B C16B 140.9(5) . .
C25B C14B C15B C16B 0.0(6) . .
C4B C15B C16B C17B 2.7(8) . .
C14B C15B C16B C17B -141.2(5) . .
C4B C15B C16B C26B 143.9(5) . .
C14B C15B C16B C26B -0.1(6) . .
C26B C16B C17B C29B 1.8(8) . 2_655
C15B C16B C17B C29B 137.9(6) . 2_655
C26B C16B C17B C18B -137.3(6) . .
C15B C16B C17B C18B -1.2(8) . .
C1B C5B C18B C19B -1.4(7) . .
C4B C5B C18B C19B -138.8(5) . .
C1B C5B C18B C17B 138.0(5) . .
C4B C5B C18B C17B 0.6(8) . .
C16B C17B C18B C5B -0.5(8) . .
C29B C17B C18B C5B -143.8(5) 2_655 .
C16B C17B C18B C19B 142.3(5) . .
C29B C17B C18B C19B -1.0(6) 2_655 .
C5B C18B C19B C20B 1.7(8) . .
C17B C18B C19B C20B -140.6(5) . .
C5B C18B C19B C30B 143.4(5) . .
C17B C18B C19B C30B 1.1(6) . .
C18B C19B C20B C6B -1.3(7) . .
C30B C19B C20B C6B -138.1(5) . .
C18B C19B C20B C27B 136.6(5) . .
C30B C19B C20B C27B -0.2(7) . .
C1B C6B C20B C19B 0.6(7) . .
C7B C6B C20B C19B 142.6(5) . .
C1B C6B C20B C27B -141.9(5) . .
C7B C6B C20B C27B 0.2(5) . .
C7B C8B C21B C29B -0.6(8) . .
C9B C8B C21B C29B 142.7(6) . .
C7B C8B C21B C22B -142.9(6) . .
C9B C8B C21B C22B 0.5(6) . .
C29B C21B C22B C26B 1.0(9) . 2_655
C8B C21B C22B C26B 141.9(6) . 2_655
C29B C21B C22B C10B -141.7(6) . .
C8B C21B C22B C10B -0.8(6) . .
C11B C10B C22B C26B 0.3(8) . 2_655
C9B C10B C22B C26B -142.2(6) . 2_655
C11B C10B C22B C21B 143.3(5) . .
C9B C10B C22B C21B 0.8(6) . .
C10B C11B C23B C25B -0.4(8) . 2_655
C12B C11B C23B C25B 142.5(5) . 2_655
C10B C11B C23B C24B -143.0(5) . .
C12B C11B C23B C24B -0.1(5) . .
C25B C23B C24B C24B 0.5(7) 2_655 2_655
C11B C23B C24B C24B 142.4(4) . 2_655
C25B C23B C24B C13B -141.8(5) 2_655 .
C11B C23B C24B C13B 0.1(5) . .
C14B C13B C24B C24B -0.6(6) . 2_655
C12B C13B C24B C24B -143.8(4) . 2_655
C14B C13B C24B C23B 143.1(5) . .
C12B C13B C24B C23B -0.1(5) . .
C13B C14B C25B C23B 2.0(7) . 2_655
C15B C14B C25B C23B 143.9(5) . 2_655
C13B C14B C25B C26B -141.8(5) . .
C15B C14B C25B C26B 0.1(6) . .
C17B C16B C26B C22B -1.8(8) . 2_655
C15B C16B C26B C22B -143.3(5) . 2_655
C17B C16B C26B C25B 141.6(5) . .
C15B C16B C26B C25B 0.1(6) . .
C23B C25B C26B C22B -0.8(8) 2_655 2_655
C14B C25B C26B C22B 142.8(6) . 2_655
C23B C25B C26B C16B -143.7(5) 2_655 .
C14B C25B C26B C16B -0.1(6) . .
C19B C20B C27B C27B 1.9(6) . 2_655
C6B C20B C27B C27B 144.0(4) . 2_655
C19B C20B C27B C28B -141.8(5) . .
C6B C20B C27B C28B 0.3(5) . .
C27B C27B C28B C30B 0.2(7) 2_655 2_655
C20B C27B C28B C30B 141.9(5) . 2_655
C27B C27B C28B C7B -142.4(4) 2_655 .
C20B C27B C28B C7B -0.6(5) . .
C8B C7B C28B C30B -0.8(8) . 2_655
C6B C7B C28B C30B -143.1(5) . 2_655
C8B C7B C28B C27B 142.9(5) . .
C6B C7B C28B C27B 0.7(5) . .
C22B C21B C29B C17B -1.0(8) . 2_655
C8B C21B C29B C17B -138.2(6) . 2_655
C22B C21B C29B C30B 136.5(6) . 2_655
C8B C21B C29B C30B -0.7(8) . 2_655
C20B C19B C30B C28B -1.6(7) . 2_655
C18B C19B C30B C28B -144.4(5) . 2_655
C20B C19B C30B C29B 142.0(5) . 2_655
C18B C19B C30B C29B -0.8(6) . 2_655
C6S C1S C2S C3S -0.2(7) . .
C8S C1S C2S C3S -178.6(4) . .
C1S C2S C3S C4S -0.3(7) . .
C2S C3S C4S C5S 0.7(7) . .
C2S C3S C4S C7S 178.7(4) . .
C3S C4S C5S C6S -0.4(6) . .
C7S C4S C5S C6S -178.5(4) . .
C4S C5S C6S C1S -0.1(7) . .
C2S C1S C6S C5S 0.5(7) . .
C8S C1S C6S C5S 178.8(4) . .
C6T C1T C2T C3T 0.1(6) . .
C7T C1T C2T C3T -179.1(4) . .
C1T C2T C3T C4T 1.7(7) . .
C2T C3T C4T C5T -2.1(6) . .
C2T C3T C4T C8T 178.2(4) . .
C3T C4T C5T C6T 0.7(6) . .
C8T C4T C5T C6T -179.5(4) . .
C4T C5T C6T C1T 1.1(6) . .
C2T C1T C6T C5T -1.5(6) . .
C7T C1T C6T C5T 177.7(4) . .
C6U C1U C2U C3U 1.7(7) . .
C7U C1U C2U C3U -176.8(5) . .
C1U C2U C3U C4U -1.3(8) . .
C2U C3U C4U C5U -0.1(7) . .
C2U C3U C4U C8U -179.6(5) . .
C3U C4U C5U C6U 0.9(7) . .
C8U C4U C5U C6U -179.5(4) . .
C4U C5U C6U C1U -0.4(7) . .
C2U C1U C6U C5U -0.9(7) . .
C7U C1U C6U C5U 177.7(5) . .
C6V C1V C2V C3V 0.5(7) . .
C8V C1V C2V C3V -179.4(4) . .
C1V C2V C3V C4V -0.8(7) . .
C2V C3V C4V C5V 0.5(7) . .
C2V C3V C4V C7V -178.2(5) . .
C3V C4V C5V C6V 0.1(7) . .
C7V C4V C5V C6V 178.7(4) . .
C2V C1V C6V C5V 0.1(7) . .
C8V C1V C6V C5V 180.0(4) . .
C4V C5V C6V C1V -0.4(7) . .
C6W C1W C2W C3W -0.6(6) . .
C7W C1W C2W C3W 177.8(4) . .
C1W C2W C3W C4W -0.4(7) . .
C2W C3W C4W C5W 1.5(6) . .
C2W C3W C4W C8W 180.0(4) . .
C3W C4W C5W C6W -1.7(6) . .
C8W C4W C5W C6W 179.8(4) . .
C4W C5W C6W C1W 0.8(7) . .
C2W C1W C6W C5W 0.5(6) . .
C7W C1W C6W C5W -178.0(4) . .
C6X C1X C2X C3X -1.1(16) . .
C7X C1X C2X C3X -180.0(11) . .
C1X C2X C3X C4X 0.6(19) . .
C2X C3X C4X C5X -0.8(17) . .
C2X C3X C4X C8X -179.0(11) . .
C3X C4X C5X C6X 1.7(12) . .
C8X C4X C5X C6X 179.8(8) . .
C4X C5X C6X C1X -2.2(13) . .
C2X C1X C6X C5X 1.9(15) . .
C7X C1X C6X C5X -179.2(8) . .
C6X' C1X' C2X' C3X' 1(5) . .
C7X' C1X' C2X' C3X' -176(3) . .
C1X' C2X' C3X' C4X' -4(6) . .
C2X' C3X' C4X' C5X' 4(6) . .
C2X' C3X' C4X' C8X' -176(3) . .
C3X' C4X' C5X' C6X' -2(7) . .
C8X' C4X' C5X' C6X' 179(4) . .
C4X' C5X' C6X' C1X' -1(7) . .
C2X' C1X' C6X' C5X' 2(6) . .
C7X' C1X' C6X' C5X' 179(4) . .
C6Y C1Y C2Y C3Y 1.2(8) . .
C7Y C1Y C2Y C3Y 179.4(6) . .
C1Y C2Y C3Y C4Y -0.8(9) . .
C2Y C3Y C4Y C5Y 0.1(8) . .
C2Y C3Y C4Y C8Y 179.3(5) . .
C3Y C4Y C5Y C6Y 0.0(8) . .
C8Y C4Y C5Y C6Y -179.1(5) . .
C4Y C5Y C6Y C1Y 0.4(8) . .
C2Y C1Y C6Y C5Y -1.0(8) . .
C7Y C1Y C6Y C5Y -179.3(5) . .
C6Z C1Z C2Z C3Z 3.6(9) . .
C7Z C1Z C2Z C3Z -176.3(6) . .
C1Z C2Z C3Z C4Z -2.3(9) . .
C2Z C3Z C4Z C5Z 1.0(9) . .
C2Z C3Z C4Z C8Z 179.6(6) . .
C3Z C4Z C5Z C6Z -1.3(10) . .
C8Z C4Z C5Z C6Z -179.8(7) . .
C2Z C1Z C6Z C5Z -4.0(12) . .
C7Z C1Z C6Z C5Z 175.9(8) . .
C4Z C5Z C6Z C1Z 3.0(13) . .
C16A C1A N1A C4A -179.9(3) 2_655 .
C2A C1A N1A C4A -1.4(4) . .
C16A C1A N1A Zn2 8.1(5) 2_655 .
C2A C1A N1A Zn2 -173.4(2) . .
C5A C4A N1A C1A -174.5(3) . .
C3A C4A N1A C1A 3.1(4) . .
C5A C4A N1A Zn2 -2.9(5) . .
C3A C4A N1A Zn2 174.7(2) . .
C16A C15A N2A C12A 178.3(3) . .
C14A C15A N2A C12A -0.7(4) . .
C16A C15A N2A Zn2 -15.2(5) . .
C14A C15A N2A Zn2 165.8(2) . .
C5A C12A N2A C15A 175.7(3) . .
C13A C12A N2A C15A -0.6(4) . .
C5A C12A N2A Zn2 9.9(5) . .
C13A C12A N2A Zn2 -166.4(2) . .
C47A C38A N3A C41A 178.3(3) 2_655 .
C39A C38A N3A C41A 1.0(3) . .
C47A C38A N3A Zn1 -9.1(4) 2_655 .
C39A C38A N3A Zn1 173.6(2) . .
C42A C41A N3A C38A 177.6(3) . .
C40A C41A N3A C38A -2.5(3) . .
C42A C41A N3A Zn1 5.2(5) . .
C40A C41A N3A Zn1 -174.9(2) . .
C47A C46A N4A C43A -177.8(3) . .
C45A C46A N4A C43A -0.5(3) . .
C47A C46A N4A Zn1 11.2(4) . .
C45A C46A N4A Zn1 -171.6(2) . .
C42A C43A N4A C46A -175.3(3) . .
C44A C43A N4A C46A 1.1(3) . .
C42A C43A N4A Zn1 -4.5(4) . .
C44A C43A N4A Zn1 172.0(2) . .
C58A C57A N5A C57A -0.4(3) . 2_655
C58A C57A N5A Zn2 179.6(3) . .
O3A C60A N6A C60A 177.6(4) . 2_655
C84A C60A N6A C60A -2.9(2) . 2_655
O3A C60A N6A C59A -2.4(4) . .
C84A C60A N6A C59A 177.1(2) . .
C58A C59A N6A C60A 102.2(2) 2_655 .
C58A C59A N6A C60A -77.8(2) . .
C58A C59A N6A C60A -77.8(2) 2_655 2_655
C58A C59A N6A C60A 102.2(2) . 2_655
C62A C61A N7A C61A 0.8(2) . 2_655
C62A C61A N7A Zn1 -179.2(2) . .
O4A C64A N8A C64A 179.5(4) . 2_655
C65A C64A N8A C64A -1.1(2) . 2_655
O4A C64A N8A C63A -0.5(4) . .
C65A C64A N8A C63A 178.9(2) . .
C62A C63A N8A C64A -120.2(2) . 2_655
C62A C63A N8A C64A 59.8(2) 2_655 2_655
C62A C63A N8A C64A 59.8(2) . .
C62A C63A N8A C64A -120.2(2) 2_655 .
C9A C8A O1A C26A -159.9(3) . .
C7A C8A O1A C26A 20.4(5) . .
C27A C26A O1A C8A 161.6(3) . .
C33A C32A O2A C31A -179.3(3) . .
C37A C32A O2A C31A 0.6(5) . .
C30A C31A O2A C32A 174.7(3) . .
C66A C67A O5A C71A 45.9(4) . .
C68A C67A O5A C71A -140.2(3) . .
C72A C71A O5A C67A 28.8(5) . .
C76A C71A O5A C67A -155.8(3) . .
C95A C82A O6A C85A -143.2(3) 1_545 .
C83A C82A O6A C85A 41.7(4) . .
C86A C85A O6A C82A -149.0(3) . .
C90A C85A O6A C82A 35.0(5) . .
